data_7132733
loop_
_publ_author_name
'Ma, Along'
'Ren, Yonggang'
'Zuo, Yang'
'Wang, Jiawei'
'Huang, Shutong'
'Ma, Xiaoshuang'
'Wang, Shuxin'

_publ_section_title
;
 Ligand-controlled exposure of active sites on the
 Pd<sub>1</sub>Ag<sub>14</sub> nanocluster surface to boost
 electrocatalytic CO<sub>2</sub> reduction.
;
_journal_issue 23
_journal_name_full 'Chemical communications (Cambridge, England)'
_journal_page_first 3162
_journal_page_last 3165
_journal_paper_doi 10.1039/d4cc00152d
_journal_volume 60
_journal_year 2024
_chemical_formula_moiety 'C183 H177 Ag14 O21 P7 Pd S6'
_chemical_formula_sum 'C183 H171 Ag14 O21 P7 Pd S6'
_chemical_formula_weight 4731.92
_space_group_crystal_system triclinic
_space_group_IT_number 2
_space_group_name_Hall '-P 1'
_space_group_name_H-M_alt 'P -1'
_atom_sites_solution_hydrogens mixed
_audit_creation_date 2024-01-10
_audit_creation_method
;
Olex2 1.3
(compiled 2020.11.12 svn.r5f609507 for OlexSys, GUI svn.r6408)
;
_audit_update_record
;
2024-01-10 deposited with the CCDC.	2024-02-19 downloaded from the CCDC.
;
_cell_angle_alpha 82.006(16)
_cell_angle_beta 74.854(18)
_cell_angle_gamma 84.149(17)
_cell_formula_units_Z 2
_cell_length_a 19.457(14)
_cell_length_b 20.805(15)
_cell_length_c 27.840(19)
_cell_measurement_reflns_used 9283
_cell_measurement_temperature 170
_cell_measurement_theta_max 24.445
_cell_measurement_theta_min 2.192
_cell_volume 10747(13)
_computing_cell_refinement 'SAINT V8.40B (?, 2016)'
_computing_data_reduction 'SAINT V8.40B (?, 2016)'
_computing_molecular_graphics 'Olex2 1.3 (Dolomanov et al., 2009)'
_computing_publication_material 'Olex2 1.3 (Dolomanov et al., 2009)'
_computing_structure_refinement 'SHELXL 2019/2 (Sheldrick, 2015)'
_computing_structure_solution 'SHELXT  (Sheldrick, 2015)'
_diffrn_ambient_temperature 170.0
_diffrn_measured_fraction_theta_full 0.997
_diffrn_measured_fraction_theta_max 0.997
_diffrn_measurement_device_type 'Bruker D8'
_diffrn_radiation_type MoK\a
_diffrn_radiation_wavelength 0.71073
_diffrn_reflns_av_R_equivalents 0.2074
_diffrn_reflns_av_unetI/netI 0.1513
_diffrn_reflns_Laue_measured_fraction_full 0.997
_diffrn_reflns_Laue_measured_fraction_max 0.997
_diffrn_reflns_limit_h_max 22
_diffrn_reflns_limit_h_min -23
_diffrn_reflns_limit_k_max 24
_diffrn_reflns_limit_k_min -24
_diffrn_reflns_limit_l_max 33
_diffrn_reflns_limit_l_min -33
_diffrn_reflns_number 199150
_diffrn_reflns_point_group_measured_fraction_full 0.997
_diffrn_reflns_point_group_measured_fraction_max 0.997
_diffrn_reflns_theta_full 25.000
_diffrn_reflns_theta_max 25.000
_diffrn_reflns_theta_min 1.914
_exptl_absorpt_coefficient_mu 1.488
_exptl_absorpt_correction_T_max 0.1512
_exptl_absorpt_correction_T_min 0.0538
_exptl_absorpt_correction_type multi-scan
_exptl_absorpt_process_details
;
SADABS-2016/2 (Bruker,2016/2) was used for absorption correction.
wR2(int) was 0.1631 before and 0.0969 after correction.
The Ratio of minimum to maximum transmission is 0.3558.
The \l/2 correction factor is Not present.
;
_exptl_crystal_colour red
_exptl_crystal_colour_primary red
_exptl_crystal_density_diffrn 1.462
_exptl_crystal_description block
_exptl_crystal_F_000 4684
_exptl_crystal_size_max 0.08
_exptl_crystal_size_mid 0.07
_exptl_crystal_size_min 0.05
_refine_diff_density_max 2.455
_refine_diff_density_min -2.751
_refine_diff_density_rms 0.258
_refine_ls_extinction_method none
_refine_ls_goodness_of_fit_ref 1.012
_refine_ls_hydrogen_treatment constr
_refine_ls_matrix_type full
_refine_ls_number_parameters 1802
_refine_ls_number_reflns 37743
_refine_ls_number_restraints 3278
_refine_ls_restrained_S_all 0.979
_refine_ls_R_factor_all 0.1750
_refine_ls_R_factor_gt 0.1038
_refine_ls_shift/su_max 0.052
_refine_ls_shift/su_mean 0.001
_refine_ls_structure_factor_coef Fsqd
_refine_ls_weighting_details 'w=1/[\s^2^(Fo^2^)+(0.2000P)^2^] where P=(Fo^2^+2Fc^2^)/3'
_refine_ls_weighting_scheme calc
_refine_ls_wR_factor_gt 0.3052
_refine_ls_wR_factor_ref 0.3469
_reflns_Friedel_coverage 0.000
_reflns_number_gt 18689
_reflns_number_total 37743
_reflns_threshold_expression 'I > 2\s(I)'
_cod_data_source_file d4cc00152d2.cif
_cod_data_source_block wsx0605c_0m
_cod_depositor_comments 'Adding full bibliography for 7132732--7132733.cif.'
_cod_database_code 7132733
_shelx_shelxl_version_number 2019/2
_shelx_space_group_comment
;
The symmetry employed for this shelxl refinement is uniquely defined
by the following loop, which should always be used as a source of
symmetry information in preference to the above space-group names.
They are only intended as comments.
;
_shelx_estimated_absorpt_t_max 0.929
_shelx_estimated_absorpt_t_min 0.890
_olex2_refinement_description
;
1. Fixed Uiso
 At 1.2 times of:
  All C(H) groups
 At 1.5 times of:
  All C(H,H,H) groups
2. Restrained distances
 C37-O14
 1.45 with sigma of 0.01
 O14-C54
 1.35 with sigma of 0.01
 O11-C20
 1.45 with sigma of 0.01
 O11-C38
 1.35 with sigma of 0.01
 O10-C130
 1.45 with sigma of 0.01
 O10-C147
 1.35 with sigma of 0.01
 C20-C38
 2.5 with sigma of 0.02
 O7-C67 = O7-C89
 1.45 with sigma of 0.01
 O14-C107
 1.45 with sigma of 0.01
 C46-C37
 2.8 with sigma of 0.02
 C121-C107
 2.8 with sigma of 0.02
 O2-C75
 1.45 with sigma of 0.01
 C32-C130
 2.8 with sigma of 0.02
 H37A-H46
 2.05 with sigma of 0.02
 H112-H60B
 2.05 with sigma of 0.01
 H72-H66C
 2.05 with sigma of 0.02
 H9-H23B
 2.05 with sigma of 0.02
 H14-H84B
 2.05 with sigma of 0.02
 H155-H51A
 2.05 with sigma of 0.02
 H145-H42B
 2.05 with sigma of 0.02
 H76A_$1-H51B_$2
 2.05 with sigma of 0.02
 C125-O11 \\sim O11-C126
 with sigma of 0.02
 C109-O4 \\sim O4-C160
 with sigma of 0.02
 C114-O10 \\sim O10-C32
 with sigma of 0.02
 H39B-H95 \\sim H95-H39A
 with sigma of 0.02
3. Restrained planarity
 O14, C15, C36, C46, C54, C83, C121
 with sigma of 0.1
 O11, C38, C49, C96, C125, C126
 with sigma of 0.1
4. Uiso/Uaniso restraints and constraints
P5 \\sim C15 \\sim C83 \\sim C121 \\sim C54 \\sim C46 \\sim C36 \\sim O14 \\sim
C107 \\sim C37: within 3.8A with sigma of 0.001 and sigma for terminal atoms of
0.002 within 3.8A
P3 \\sim C101 \\sim C31 \\sim C129 \\sim C47 \\sim O8 \\sim C66 \\sim C72 \\sim
C57: within 3.8A with sigma of 0.01 and sigma for terminal atoms of 0.02 within
3.8A
P7 \\sim C55 \\sim C85 \\sim C34 \\sim C29 \\sim O2 \\sim C75 \\sim C117 \\sim
C8: within 3.8A with sigma of 0.01 and sigma for terminal atoms of 0.02 within
3.8A
S3 \\sim C119 \\sim C25 \\sim C33 \\sim C78 \\sim C52 \\sim C48: within 3.8A
with sigma of 0.01 and sigma for terminal atoms of 0.02 within 3.8A
P5 \\sim C26 \\sim C56 \\sim C79 \\sim C50 \\sim C9 \\sim C143 \\sim O3 \\sim
C23: within 3.8A with sigma of 0.01 and sigma for terminal atoms of 0.02 within
3.8A
C74 \\sim S1 \\sim C133 \\sim C100 \\sim C106 \\sim C10 \\sim C146: within 3.8A
with sigma of 0.01 and sigma for terminal atoms of 0.02 within 3.8A
C54 \\sim O14 \\sim C37 \\sim C107 \\sim C46 \\sim C36 \\sim C15 \\sim C83
\\sim C121: within 2A with sigma of 0.01 and sigma for terminal atoms of 0.02
within 2A
C16 \\sim C49 \\sim C126 \\sim C38 \\sim O11 \\sim C20 \\sim C125 \\sim C96:
within 2A with sigma of 0.01 and sigma for terminal atoms of 0.02 within 2A
Ag4 \\sim P1 \\sim C173 \\sim C171 \\sim C110 \\sim C53 \\sim C112 \\sim C181
\\sim O12 \\sim C60 \\sim C69 \\sim C118 \\sim C6 \\sim C73 \\sim C59 \\sim
C124 \\sim O6 \\sim C63: within 2A with sigma of 0.01 and sigma for terminal
atoms of 0.02 within 2A
C128 \\sim C139 \\sim C155 \\sim C157 \\sim C134 \\sim C150 \\sim O5 \\sim C51:
within 2A with sigma of 0.01 and sigma for terminal atoms of 0.02 within 2A
C14 \\sim C97 \\sim C27 \\sim C43 \\sim C98 \\sim C105 \\sim O17 \\sim C84:
within 2A with sigma of 0.01 and sigma for terminal atoms of 0.02 within 2A
5. Rigid body (RIGU) restrains
 All non-hydrogen atoms
 with sigma for 1-2 distances of 0.01 and sigma for 1-3 distances of 0.01
6. Others
 Fixed Sof: C37(0.5) H37A(0.5) H37B(0.5) H37C(0.5) C67(0.5) H67A(0.5)
 H67B(0.5) H67C(0.5) C89(0.5) H89A(0.5) H89B(0.5) H89C(0.5) C107(0.5) H10A(0.5)
 H10B(0.5) H10C(0.5)
7.a Riding coordinates:
 C20(H20A,H20B,H20C), C75(H75A,H75B,H75C), C89(H89A,H89B,H89C), C107(H10A,H10B,
 H10C)
7.b Aromatic/amide H refined with riding coordinates:
 C109(H109), C148(H148), C162(H162), C160(H160), C117(H117), C8(H8), C85(H85),
 C34(H34), C30(H30), C142(H142), C120(H120), C18(H18), C7(H7), C129(H129),
 C31(H31), C57(H57), C72(H72), C52(H52), C78(H78), C33(H33), C25(H25), C48(H48),
  C56(H56), C79(H79), C9(H9), C143(H143), C58(H58), C22(H22), C28(H28),
 C65(H65), C81(H81), C137(H137), C149(H149), C151(H151), C45(H45), C77(H77),
 C94(H94), C21(H21), C92(H92), C145(H145), C136(H136), C153(H153), C95(H95),
 C138(H138), C13(H13), C164(H164), C14(H14), C27(H27), C43(H43), C98(H98),
 C106(H106), C100(H100), C133(H133), C146(H146), C10(H10), C108(H108),
 C159(H159), C174(H174), C170(H170), C110(H110), C171(H171), C181(H181),
 C112(H112), C118(H118), C124(H124), C59(H59), C6(H6), C121(H121), C83(H83),
 C36(H36), C46(H46), C122(H122), C64(H64), C2(H2), C123(H123), C82(H82),
 C125(H125), C96(H96), C49(H49), C126(H126), C102(H102), C62(H62), C12(H12),
 C99(H99), C134(H134), C150(H150), C139(H139), C155(H155), C140(H140), C80(H80),
  C154(H154), C152(H152), C156(H156), C172(H172), C71(H71), C4(H4), C90(H90),
 C166(H166), C178(H178), C175(H175), C179(H179), C167(H167), C180(H180),
 C183(H183), C158(H158), C111(H111), C182(H182), C88(H88), C44(H44), C35(H35),
 C186(H186), C165(H165), C32(H32), C114(H114)
7.c Fitted hexagon refined as free rotating group:
 C5(C109,C148,C19,C162,C160), C29(C117,C8,C55,C85,C34), C30(C24,C142,C120,C18,
 C7), C47(C129,C31,C101,C57,C72), C52(C78,C33,C25,C119,C48), C56(C79,C50,C9,
 C143,C26), C70(C58,C22,C68,C28,C65), C81(C135,C137,C149,C127,C151), C91(C45,
 C77,C17,C94,C21), C92(C103,C145,C136,C141,C153), C95(C138,C115,C13,C164,C185),
 C105(C14,C27,C97,C43,C98), C106(C100,C74,C133,C146,C10), C108(C161,C159,C174,
 C168,C170), C110(C171,C173,C181,C112,C53), C118(C69,C124,C59,C73,C6), C121(C83,
 C15,C36,C46,C54), C122(C64,C2,C86,C123,C82), C125(C96,C16,C49,C126,C38),
 C132(C102,C62,C144,C12,C99), C134(C150,C128,C139,C155,C157), C140(C80,C116,
 C154,C152,C156), C163(C172,C71,C169,C4,C90), C176(C166,C178,C175,C179,C167),
 C177(C180,C183,C113,C158,C111), C184(C182,C88,C11,C44,C35), C186(C104,C165,C32,
 C147,C114)
7.d Idealised Me refined as rotating group:
 C1(H1A,H1B,H1C), C3(H3A,H3B,H3C), C23(H23A,H23B,H23C), C39(H39A,H39B,H39C),
 C40(H40A,H40B,H40C), C41(H41A,H41B,H41C), C42(H42A,H42B,H42C), C51(H51A,H51B,
 H51C), C60(H60A,H60B,H60C), C61(H61A,H61B,H61C), C63(H63A,H63B,H63C), C66(H66A,
 H66B,H66C), C76(H76A,H76B,H76C), C84(H84A,H84B,H84C), C93(H93A,H93B,H93C),
 C130(H13A,H13B,H13C), C131(H13D,H13E,H13F), C37(H37A,H37B,H37C), C67(H67A,H67B,
 H67C)
;
_smtbx_masks_void_probe_radius 1.2
_smtbx_masks_void_truncation_radius 1.2
_olex2_submission_special_instructions 'No special instructions were received'

loop_
_space_group_symop_operation_xyz
'x, y, z'
'-x, -y, -z'

loop_
_atom_site_label
_atom_site_type_symbol
_atom_site_fract_x
_atom_site_fract_y
_atom_site_fract_z
_atom_site_U_iso_or_equiv
_atom_site_adp_type
_atom_site_occupancy
_atom_site_site_symmetry_order
_atom_site_calc_flag
_atom_site_refinement_flags_posn
_atom_site_refinement_flags_adp
_atom_site_refinement_flags_occupancy
_atom_site_disorder_assembly
_atom_site_disorder_group
Ag1 Ag 0.69005(7) 0.80060(6) 0.67580(4) 0.0456(3) Uani 1 1 d . . . . .
Ag2 Ag 0.66133(6) 0.83444(6) 0.84037(4) 0.0424(3) Uani 1 1 d . . . . .
Ag3 Ag 0.81718(6) 0.85252(6) 0.68260(4) 0.0449(3) Uani 1 1 d . . . . .
Ag4 Ag 0.81351(7) 0.71482(6) 0.67946(5) 0.0496(3) Uani 1 1 d . . . . .
Ag5 Ag 0.92136(7) 0.81410(7) 0.82639(5) 0.0577(4) Uani 1 1 d . . . . .
Ag6 Ag 0.67094(7) 0.67969(6) 0.73698(5) 0.0465(3) Uani 1 1 d . . . . .
Ag7 Ag 0.68508(6) 0.90141(6) 0.73992(4) 0.0424(3) Uani 1 1 d . . . . .
Ag8 Ag 0.78731(7) 0.74735(6) 0.84385(5) 0.0472(3) Uani 1 1 d . . . . .
Ag9 Ag 0.59438(6) 0.79366(6) 0.77211(4) 0.0434(3) Uani 1 1 d . . . . .
Ag10 Ag 0.79117(7) 0.65202(6) 0.77854(5) 0.0489(3) Uani 1 1 d . . . . .
Ag11 Ag 0.65688(6) 0.70021(6) 0.83867(4) 0.0445(3) Uani 1 1 d . . . . .
Ag12 Ag 0.80056(6) 0.87281(6) 0.78646(4) 0.0440(3) Uani 1 1 d . . . . .
Ag13 Ag 0.88372(7) 0.76104(6) 0.74502(5) 0.0500(3) Uani 1 1 d . . . . .
Ag15 Ag 0.54314(7) 0.73630(6) 0.68880(5) 0.0499(3) Uani 1 1 d . . . . .
Pd Pd 0.73855(6) 0.77604(6) 0.76005(4) 0.0384(3) Uani 1 1 d . . . . .
S1 S 0.5739(2) 0.6208(2) 0.72994(18) 0.0533(10) Uani 1 1 d . U . . .
S2 S 0.6398(2) 0.7803(2) 0.61045(15) 0.0530(11) Uani 1 1 d . . . . .
S3 S 0.8633(3) 0.9273(2) 0.83441(17) 0.0575(11) Uani 1 1 d . U . . .
S4 S 0.4815(2) 0.8200(2) 0.75176(16) 0.0506(10) Uani 1 1 d . . . . .
S5 S 1.0046(3) 0.7866(3) 0.7455(2) 0.0694(14) Uani 1 1 d . . . . .
S6 S 0.8739(3) 0.7242(3) 0.8950(2) 0.0655(13) Uani 1 1 d . . . . .
P1 P 0.8836(3) 0.6662(3) 0.6042(2) 0.0682(14) Uani 1 1 d . U . . .
P2 P 0.5894(2) 0.8916(2) 0.90854(15) 0.0500(11) Uani 1 1 d . . . . .
P3 P 0.8870(3) 0.9158(2) 0.60973(16) 0.0555(12) Uani 1 1 d . U . . .
P5 P 0.4407(3) 0.7200(3) 0.6529(2) 0.0781(11) Uani 1 1 d . U . . .
P6 P 0.6363(3) 1.0136(2) 0.72726(16) 0.0499(11) Uani 1 1 d . . . . .
P7 P 0.8313(3) 0.5388(2) 0.7996(3) 0.0719(15) Uani 1 1 d . U . . .
P8 P 0.5906(2) 0.6282(2) 0.90843(18) 0.0534(12) Uani 1 1 d . . . . .
O1 O 0.7629(9) 0.9529(9) 0.4363(6) 0.097(5) Uani 1 1 d . . . . .
O2 O 1.1304(8) 0.4719(8) 0.6924(8) 0.106(3) Uani 1 1 d D U . . .
O3 O 0.3047(10) 0.4833(9) 0.7557(7) 0.101(3) Uani 1 1 d . U . . .
O4 O 0.2423(9) 0.9572(9) 0.6639(7) 0.106(5) Uani 1 1 d D . . . .
O5 O 0.6002(9) 0.7772(9) 1.1157(5) 0.089(4) Uani 1 1 d . U . . .
O6 O 1.1931(8) 0.6547(9) 0.5788(7) 0.096(4) Uani 1 1 d . U . . .
O7 O 0.7255(9) 0.5768(9) 1.0803(6) 0.097(5) Uani 1 1 d D . . . .
O8 O 0.9269(7) 1.1862(6) 0.6330(5) 0.071(2) Uani 1 1 d . U . . .
O9 O 0.8385(8) 0.4731(9) 1.0128(7) 0.100(5) Uani 1 1 d . . . . .
O10 O 0.6668(7) 0.3505(5) 0.7422(6) 0.079(4) Uani 1 1 d D . . . .
O11 O 0.8542(10) 0.3838(6) 0.6062(7) 0.150(6) Uani 1 1 d D U . . .
O12 O 0.8200(10) 0.7867(9) 0.4168(6) 0.106(4) Uani 1 1 d . U . . .
O13 O 0.2797(7) 0.9265(8) 0.9226(5) 0.075(4) Uani 1 1 d . . . . .
O14 O 0.5499(7) 0.7010(7) 0.4357(4) 0.0800(12) Uani 1 1 d D U . . .
O15 O 0.3262(8) 1.0453(10) 0.8173(6) 0.100(5) Uani 1 1 d . . . . .
O17 O 0.7829(8) 1.2082(7) 0.7954(6) 0.075(3) Uani 1 1 d . U . . .
O18 O 0.6315(8) 1.1230(8) 0.5202(5) 0.083(4) Uani 1 1 d . . . . .
O19 O 0.2918(7) 0.7140(7) 1.0022(5) 0.073(4) Uani 1 1 d . . . . .
O20 O 1.1863(7) 0.8168(7) 0.5367(6) 0.086(4) Uani 1 1 d . . . . .
O21 O 0.6945(9) 1.1457(8) 0.9150(6) 0.090(4) Uani 1 1 d . . . . .
O22 O 0.5265(9) 0.3832(7) 0.8474(7) 0.091(5) Uani 1 1 d . . . . .
C1 C 0.7983(15) 0.4276(15) 1.0481(13) 0.128(11) Uani 1 1 d . . . . .
H1A H 0.752437 0.425277 1.040259 0.192 Uiso 1 1 calc R U . . .
H1B H 0.790017 0.440978 1.081626 0.192 Uiso 1 1 calc R U . . .
H1C H 0.824466 0.384803 1.046989 0.192 Uiso 1 1 calc R U . . .
C3 C 0.2541(12) 0.9086(12) 0.8797(9) 0.085(7) Uani 1 1 d . . . . .
H3A H 0.287022 0.923551 0.847872 0.128 Uiso 1 1 calc R U . . .
H3B H 0.206302 0.929431 0.880778 0.128 Uiso 1 1 calc R U . . .
H3C H 0.252369 0.861292 0.882742 0.128 Uiso 1 1 calc R U . . .
C5 C 0.2831(6) 0.9004(6) 0.6650(6) 0.092(6) Uani 1 1 d G . . . .
C109 C 0.2540(5) 0.8404(7) 0.6733(6) 0.096(7) Uani 1 1 d DG . . . .
H109 H 0.203679 0.838124 0.680744 0.115 Uiso 1 1 calc R U . . .
C148 C 0.2984(7) 0.7836(6) 0.6706(5) 0.073(5) Uani 1 1 d G . . . .
H148 H 0.278502 0.742516 0.676184 0.087 Uiso 1 1 calc R U . . .
C19 C 0.3720(7) 0.7868(6) 0.6596(5) 0.072(5) Uani 1 1 d G . . . .
C162 C 0.4011(5) 0.8469(7) 0.6514(5) 0.067(5) Uani 1 1 d G . . . .
H162 H 0.451335 0.849157 0.643932 0.080 Uiso 1 1 calc R U . . .
C160 C 0.3566(7) 0.9037(5) 0.6541(6) 0.098(7) Uani 1 1 d DG . . . .
H160 H 0.376513 0.944766 0.648492 0.117 Uiso 1 1 calc R U . . .
C20 C 0.9036(17) 0.3393(13) 0.5754(14) 0.180(10) Uani 1 1 d D U . . .
H20A H 0.950810 0.354339 0.567150 0.269 Uiso 1 1 d R U . . .
H20B H 0.890070 0.335929 0.545100 0.269 Uiso 1 1 d R U . . .
H20C H 0.903060 0.297409 0.594860 0.269 Uiso 1 1 d R U . . .
C23 C 0.3279(16) 0.4571(15) 0.7950(11) 0.117(5) Uani 1 1 d . U . . .
H23A H 0.316830 0.411348 0.802836 0.175 Uiso 1 1 calc R U . . .
H23B H 0.304615 0.480579 0.823746 0.175 Uiso 1 1 calc DR U . . .
H23C H 0.379714 0.459953 0.787464 0.175 Uiso 1 1 calc R U . . .
C29 C 1.0628(6) 0.4886(7) 0.7157(6) 0.099(3) Uani 1 1 d G U . . .
C117 C 1.0238(8) 0.5411(7) 0.6966(5) 0.098(3) Uani 1 1 d G U . . .
H117 H 1.045040 0.566386 0.666201 0.118 Uiso 1 1 calc R U . . .
C8 C 0.9538(7) 0.5566(6) 0.7221(6) 0.094(3) Uani 1 1 d G U . . .
H8 H 0.927142 0.592534 0.709002 0.112 Uiso 1 1 calc R U . . .
C55 C 0.9227(6) 0.5196(7) 0.7666(6) 0.089(3) Uani 1 1 d G U . . .
C85 C 0.9617(7) 0.4671(7) 0.7857(5) 0.094(3) Uani 1 1 d G U . . .
H85 H 0.940446 0.441810 0.816092 0.112 Uiso 1 1 calc R U . . .
C34 C 1.0317(7) 0.4516(6) 0.7602(6) 0.097(3) Uani 1 1 d G U . . .
H34 H 1.058344 0.415661 0.773293 0.116 Uiso 1 1 calc R U . . .
C30 C 1.1262(7) 0.7189(8) 0.7545(8) 0.110(9) Uani 1 1 d G . . . .
H30 H 1.148093 0.758436 0.740725 0.132 Uiso 1 1 calc R U . . .
C24 C 1.0532(7) 0.7160(7) 0.7613(8) 0.101(8) Uani 1 1 d G . . . .
C142 C 1.0212(6) 0.6582(8) 0.7814(8) 0.109(9) Uani 1 1 d G . . . .
H142 H 0.971274 0.656234 0.786136 0.131 Uiso 1 1 calc R U . . .
C120 C 1.0623(9) 0.6032(7) 0.7947(8) 0.123(10) Uani 1 1 d G . . . .
H120 H 1.040390 0.563689 0.808399 0.148 Uiso 1 1 calc R U . . .
C18 C 1.1353(9) 0.6061(8) 0.7878(8) 0.126(10) Uani 1 1 d G . . . .
H18 H 1.163356 0.568517 0.796826 0.151 Uiso 1 1 calc R U . . .
C7 C 1.1673(6) 0.6639(10) 0.7677(8) 0.114(9) Uani 1 1 d G . . . .
H7 H 1.217209 0.665889 0.762989 0.137 Uiso 1 1 calc R U . . .
C39 C 1.2135(14) 0.7987(15) 0.4846(11) 0.117(10) Uani 1 1 d . . . . .
H39A H 1.208034 0.836794 0.460495 0.176 Uiso 1 1 calc DR U . . .
H39B H 1.186270 0.763848 0.480158 0.176 Uiso 1 1 calc DR U . . .
H39C H 1.264086 0.783722 0.478921 0.176 Uiso 1 1 calc R U . . .
C40 C 0.6480(14) 1.2068(11) 0.9085(9) 0.091(7) Uani 1 1 d . . . . .
H40A H 0.626557 1.205069 0.880521 0.137 Uiso 1 1 calc R U . . .
H40B H 0.676861 1.244526 0.901352 0.137 Uiso 1 1 calc R U . . .
H40C H 0.610133 1.210603 0.939257 0.137 Uiso 1 1 calc R U . . .
C41 C 0.6965(16) 0.9152(13) 0.4412(9) 0.105(9) Uani 1 1 d . . . . .
H41A H 0.676479 0.929371 0.412274 0.158 Uiso 1 1 calc R U . . .
H41B H 0.660598 0.923755 0.472026 0.158 Uiso 1 1 calc R U . . .
H41C H 0.710233 0.868442 0.442336 0.158 Uiso 1 1 calc R U . . .
C42 C 0.2958(14) 1.0958(18) 0.8540(12) 0.129(12) Uani 1 1 d . . . . .
H42A H 0.244531 1.104471 0.856890 0.193 Uiso 1 1 calc R U . . .
H42B H 0.319883 1.136244 0.841640 0.193 Uiso 1 1 calc DR U . . .
H42C H 0.303640 1.079023 0.886985 0.193 Uiso 1 1 calc R U . . .
C47 C 0.9162(7) 1.1257(4) 0.6290(4) 0.066(3) Uani 1 1 d G U . . .
C129 C 0.9674(5) 1.0930(5) 0.5942(4) 0.063(3) Uani 1 1 d G U . . .
H129 H 1.007784 1.114433 0.574142 0.075 Uiso 1 1 calc R U . . .
C31 C 0.9594(6) 1.0289(5) 0.5889(4) 0.062(2) Uani 1 1 d G U . . .
H31 H 0.994432 1.006547 0.565206 0.075 Uiso 1 1 calc R U . . .
C101 C 0.9003(6) 0.9976(4) 0.6183(4) 0.058(3) Uani 1 1 d G U . . .
C57 C 0.8491(5) 1.0303(5) 0.6531(4) 0.061(2) Uani 1 1 d G U . . .
H57 H 0.808682 1.008856 0.673167 0.073 Uiso 1 1 calc R U . . .
C72 C 0.8570(6) 1.0944(5) 0.6584(4) 0.065(3) Uani 1 1 d G U . . .
H72 H 0.822033 1.116743 0.682104 0.078 Uiso 1 1 calc DR U . . .
C51 C 0.6240(15) 0.7096(14) 1.1208(8) 0.106(7) Uani 1 1 d . U . . .
H51A H 0.664567 0.701023 1.092506 0.160 Uiso 1 1 calc DR U . . .
H51B H 0.584998 0.683107 1.121124 0.160 Uiso 1 1 calc R U . . .
H51C H 0.638708 0.698541 1.152187 0.160 Uiso 1 1 calc R U . . .
C52 C 0.9914(7) 1.0171(7) 0.7103(3) 0.076(3) Uani 1 1 d G U . . .
H52 H 1.007385 1.012915 0.675548 0.092 Uiso 1 1 calc R U . . .
C78 C 1.0135(7) 1.0673(6) 0.7296(4) 0.077(3) Uani 1 1 d G U . . .
H78 H 1.044645 1.097402 0.708003 0.092 Uiso 1 1 calc R U . . .
C33 C 0.9901(7) 1.0735(6) 0.7805(5) 0.075(3) Uani 1 1 d G U . . .
H33 H 1.005206 1.107803 0.793657 0.090 Uiso 1 1 calc R U . . .
C25 C 0.9445(7) 1.0295(7) 0.8121(3) 0.071(3) Uani 1 1 d G U . . .
H25 H 0.928507 1.033717 0.846857 0.086 Uiso 1 1 calc R U . . .
C119 C 0.9224(7) 0.9793(6) 0.7928(4) 0.067(3) Uani 1 1 d G U . . .
C48 C 0.9458(7) 0.9731(6) 0.7419(4) 0.067(3) Uani 1 1 d G U . . .
H48 H 0.930684 0.938828 0.728749 0.080 Uiso 1 1 calc R U . . .
C56 C 0.3730(9) 0.6043(8) 0.6574(4) 0.090(3) Uani 1 1 d G U . . .
H56 H 0.379732 0.613414 0.622106 0.108 Uiso 1 1 calc R U . . .
C79 C 0.3419(9) 0.5479(7) 0.6826(6) 0.094(3) Uani 1 1 d G U . . .
H79 H 0.327328 0.518420 0.664605 0.112 Uiso 1 1 calc R U . . .
C50 C 0.3320(9) 0.5346(6) 0.7342(6) 0.093(3) Uani 1 1 d G U . . .
C9 C 0.3533(9) 0.5777(8) 0.7605(4) 0.092(3) Uani 1 1 d G U . . .
H9 H 0.346580 0.568664 0.795783 0.111 Uiso 1 1 calc DR U . . .
C143 C 0.3844(9) 0.6342(7) 0.7353(5) 0.089(3) Uani 1 1 d G U . . .
H143 H 0.398985 0.663658 0.753285 0.107 Uiso 1 1 calc R U . . .
C26 C 0.3943(9) 0.6475(6) 0.6837(5) 0.086(3) Uani 1 1 d G U . . .
C60 C 0.8749(16) 0.8334(16) 0.3798(10) 0.131(9) Uani 1 1 d . U . . .
H60A H 0.858523 0.847731 0.349337 0.197 Uiso 1 1 calc R U . . .
H60B H 0.921951 0.809981 0.370952 0.197 Uiso 1 1 calc DR U . . .
H60C H 0.878178 0.871328 0.396132 0.197 Uiso 1 1 calc R U . . .
C61 C 0.1739(15) 0.9642(17) 0.6655(10) 0.121(11) Uani 1 1 d . . . . .
H61A H 0.161355 0.929532 0.649558 0.182 Uiso 1 1 calc R U . . .
H61B H 0.163019 1.006583 0.647792 0.182 Uiso 1 1 calc R U . . .
H61C H 0.146140 0.961865 0.700553 0.182 Uiso 1 1 calc R U . . .
C63 C 1.2240(13) 0.6818(14) 0.6036(11) 0.106(7) Uani 1 1 d . U . . .
H63A H 1.273441 0.687647 0.584727 0.159 Uiso 1 1 calc R U . . .
H63B H 1.223419 0.654696 0.635468 0.159 Uiso 1 1 calc R U . . .
H63C H 1.199270 0.724316 0.610291 0.159 Uiso 1 1 calc R U . . .
C66 C 0.8724(13) 1.2163(11) 0.6725(9) 0.090(5) Uani 1 1 d . U . . .
H66A H 0.826559 1.221771 0.663532 0.135 Uiso 1 1 calc R U . . .
H66B H 0.886867 1.258836 0.675935 0.135 Uiso 1 1 calc R U . . .
H66C H 0.867675 1.188173 0.704364 0.135 Uiso 1 1 calc DR U . . .
C70 C 0.8336(8) 0.4819(8) 0.9640(5) 0.098(7) Uani 1 1 d G . . . .
C58 C 0.8709(8) 0.5336(7) 0.9357(6) 0.088(7) Uani 1 1 d G . . . .
H58 H 0.897309 0.557664 0.950408 0.105 Uiso 1 1 calc R U . . .
C22 C 0.8697(7) 0.5500(6) 0.8858(5) 0.079(6) Uani 1 1 d G . . . .
H22 H 0.895246 0.585322 0.866377 0.095 Uiso 1 1 calc R U . . .
C68 C 0.8311(8) 0.5147(7) 0.8642(5) 0.079(6) Uani 1 1 d G . . . .
C28 C 0.7938(7) 0.4630(6) 0.8926(6) 0.083(6) Uani 1 1 d G . . . .
H28 H 0.767397 0.438919 0.877851 0.099 Uiso 1 1 calc R U . . .
C65 C 0.7950(7) 0.4466(6) 0.9425(6) 0.084(6) Uani 1 1 d G . . . .
H65 H 0.769460 0.411260 0.961882 0.101 Uiso 1 1 calc R U . . .
C75 C 1.1795(12) 0.5226(11) 0.6779(13) 0.124(6) Uani 1 1 d D U . . .
H75A H 1.167205 0.553977 0.652228 0.186 Uiso 1 1 d R U . . .
H75B H 1.226505 0.502867 0.665348 0.186 Uiso 1 1 d R U . . .
H75C H 1.178725 0.543837 0.706508 0.186 Uiso 1 1 d R U . . .
C76 C 0.5516(15) 0.3228(11) 0.8596(11) 0.106(8) Uani 1 1 d . . . . .
H76A H 0.521694 0.291647 0.852921 0.160 Uiso 1 1 calc R U . . .
H76B H 0.550763 0.316563 0.895324 0.160 Uiso 1 1 calc R U . . .
H76C H 0.600706 0.315775 0.839687 0.160 Uiso 1 1 calc R U . . .
C81 C 0.6042(6) 0.4911(6) 0.9106(4) 0.067(5) Uani 1 1 d G . . . .
H81 H 0.633282 0.489213 0.933432 0.080 Uiso 1 1 calc R U . . .
C135 C 0.5784(6) 0.5510(5) 0.8909(5) 0.063(5) Uani 1 1 d G . . . .
C137 C 0.5358(6) 0.5538(5) 0.8575(5) 0.065(5) Uani 1 1 d G . . . .
H137 H 0.518131 0.594782 0.844046 0.078 Uiso 1 1 calc R U . . .
C149 C 0.5191(6) 0.4968(6) 0.8438(4) 0.068(5) Uani 1 1 d G . . . .
H149 H 0.490011 0.498699 0.820911 0.082 Uiso 1 1 calc R U . . .
C127 C 0.5449(7) 0.4369(5) 0.8634(5) 0.073(5) Uani 1 1 d G . . . .
C151 C 0.5875(7) 0.4341(5) 0.8968(5) 0.080(6) Uani 1 1 d G . . . .
H151 H 0.605161 0.393128 0.910296 0.096 Uiso 1 1 calc R U . . .
C84 C 0.8378(13) 1.1838(12) 0.8211(11) 0.097(6) Uani 1 1 d . U . . .
H84A H 0.867184 1.219284 0.821320 0.145 Uiso 1 1 calc R U . . .
H84B H 0.867887 1.149122 0.803756 0.145 Uiso 1 1 calc DR U . . .
H84C H 0.815438 1.166569 0.855660 0.145 Uiso 1 1 calc R U . . .
C91 C 0.6667(6) 1.0929(4) 0.9106(5) 0.061(4) Uani 1 1 d G . . . .
C45 C 0.5988(6) 1.0897(5) 0.9041(5) 0.071(5) Uani 1 1 d G . . . .
H45 H 0.568871 1.128363 0.901311 0.086 Uiso 1 1 calc R U . . .
C77 C 0.5746(5) 1.0299(6) 0.9017(4) 0.060(4) Uani 1 1 d G . . . .
H77 H 0.528183 1.027718 0.897224 0.071 Uiso 1 1 calc R U . . .
C17 C 0.6184(6) 0.9734(4) 0.9058(4) 0.055(4) Uani 1 1 d G . . . .
C94 C 0.6863(5) 0.9766(4) 0.9123(4) 0.050(4) Uani 1 1 d G . . . .
H94 H 0.716255 0.937940 0.915095 0.060 Uiso 1 1 calc R U . . .
C21 C 0.7105(5) 1.0364(6) 0.9147(5) 0.062(5) Uani 1 1 d G . . . .
H21 H 0.756945 1.038584 0.919183 0.074 Uiso 1 1 calc R U . . .
C92 C 0.4231(5) 0.9965(6) 0.7661(5) 0.070(6) Uani 1 1 d G . . . .
H92 H 0.391289 0.971644 0.756902 0.084 Uiso 1 1 calc R U . . .
C103 C 0.3966(4) 1.0417(6) 0.8000(5) 0.066(5) Uani 1 1 d G . . . .
C145 C 0.4432(6) 1.0781(6) 0.8134(4) 0.062(5) Uani 1 1 d G . . . .
H145 H 0.425142 1.108951 0.836592 0.075 Uiso 1 1 calc DR U . . .
C136 C 0.5163(6) 1.0693(6) 0.7930(4) 0.065(5) Uani 1 1 d G . . . .
H136 H 0.548174 1.094178 0.802219 0.078 Uiso 1 1 calc R U . . .
C141 C 0.5428(4) 1.0241(6) 0.7591(4) 0.056(4) Uani 1 1 d G . . . .
C153 C 0.4962(5) 0.9877(5) 0.7457(4) 0.054(4) Uani 1 1 d G . . . .
H153 H 0.514324 0.956870 0.722528 0.065 Uiso 1 1 calc R U . . .
C93 C 0.2682(10) 0.7781(11) 0.9857(11) 0.092(8) Uani 1 1 d . . . . .
H93A H 0.280806 0.784792 0.949000 0.139 Uiso 1 1 calc R U . . .
H93B H 0.291315 0.809576 0.998355 0.139 Uiso 1 1 calc R U . . .
H93C H 0.216354 0.784237 0.998392 0.139 Uiso 1 1 calc R U . . .
C95 C 1.0712(6) 0.8447(7) 0.5185(4) 0.077(5) Uani 1 1 d G . . . .
H95 H 1.088033 0.833419 0.485277 0.092 Uiso 1 1 calc DR U . . .
C138 C 1.0000(6) 0.8654(7) 0.5363(4) 0.077(6) Uani 1 1 d G . . . .
H138 H 0.968120 0.868382 0.515308 0.092 Uiso 1 1 calc R U . . .
C115 C 0.9754(5) 0.8819(7) 0.5849(4) 0.059(4) Uani 1 1 d G . . . .
C13 C 1.0221(7) 0.8775(7) 0.6156(3) 0.072(5) Uani 1 1 d G . . . .
H13 H 1.005263 0.888753 0.648841 0.087 Uiso 1 1 calc R U . . .
C164 C 1.0933(6) 0.8568(7) 0.5978(5) 0.070(5) Uani 1 1 d G . . . .
H164 H 1.125176 0.853790 0.618810 0.084 Uiso 1 1 calc R U . . .
C185 C 1.1179(5) 0.8403(6) 0.5492(5) 0.065(5) Uani 1 1 d G . . . .
C105 C 0.7510(7) 1.1609(5) 0.7815(5) 0.073(3) Uani 1 1 d G U . . .
C14 C 0.7647(6) 1.0943(6) 0.7926(5) 0.067(4) Uani 1 1 d G U . . .
H14 H 0.798100 1.078709 0.811774 0.080 Uiso 1 1 calc DR U . . .
C27 C 0.7294(6) 1.0506(4) 0.7758(5) 0.057(3) Uani 1 1 d G U . . .
H27 H 0.738690 1.005149 0.783412 0.069 Uiso 1 1 calc R U . . .
C97 C 0.6805(6) 1.0735(5) 0.7478(5) 0.059(3) Uani 1 1 d G U . . .
C43 C 0.6668(6) 1.1400(5) 0.7366(5) 0.066(4) Uani 1 1 d G U . . .
H43 H 0.633401 1.155638 0.717489 0.079 Uiso 1 1 calc R U . . .
C98 C 0.7021(7) 1.1837(4) 0.7535(5) 0.075(4) Uani 1 1 d G U . . .
H98 H 0.692810 1.229198 0.745850 0.090 Uiso 1 1 calc R U . . .
C106 C 0.6788(6) 0.5586(6) 0.5971(4) 0.071(3) Uani 1 1 d G U . . .
H106 H 0.723137 0.564635 0.573241 0.086 Uiso 1 1 calc R U . . .
C100 C 0.6616(6) 0.5898(6) 0.6401(5) 0.071(3) Uani 1 1 d G U . . .
H100 H 0.694230 0.617283 0.645647 0.085 Uiso 1 1 calc R U . . .
C74 C 0.5967(7) 0.5809(6) 0.6751(4) 0.064(3) Uani 1 1 d G U . . .
C133 C 0.5489(6) 0.5408(6) 0.6670(4) 0.067(3) Uani 1 1 d G U . . .
H133 H 0.504520 0.534683 0.690891 0.080 Uiso 1 1 calc R U . . .
C146 C 0.5661(6) 0.5095(6) 0.6240(5) 0.071(3) Uani 1 1 d G U . . .
H146 H 0.533425 0.482034 0.618486 0.085 Uiso 1 1 calc R U . . .
C10 C 0.6310(7) 0.5184(6) 0.5891(4) 0.075(3) Uani 1 1 d G U . . .
H10 H 0.642733 0.497009 0.559661 0.089 Uiso 1 1 calc R U . . .
C108 C 0.3785(5) 0.6318(6) 0.9838(5) 0.074(6) Uani 1 1 d G . . . .
H108 H 0.344103 0.601164 0.999468 0.089 Uiso 1 1 calc R U . . .
C161 C 0.3588(5) 0.6980(6) 0.9817(5) 0.075(5) Uani 1 1 d G . . . .
C159 C 0.4092(6) 0.7428(5) 0.9587(5) 0.062(5) Uani 1 1 d G . . . .
H159 H 0.395711 0.788127 0.957322 0.074 Uiso 1 1 calc R U . . .
C174 C 0.4793(5) 0.7214(5) 0.9378(5) 0.062(5) Uani 1 1 d G . . . .
H174 H 0.513753 0.752034 0.922147 0.074 Uiso 1 1 calc R U . . .
C168 C 0.4990(4) 0.6552(6) 0.9399(5) 0.063(5) Uani 1 1 d G . . . .
C170 C 0.4487(6) 0.6103(4) 0.9629(5) 0.066(5) Uani 1 1 d G . . . .
H170 H 0.462147 0.565070 0.964293 0.079 Uiso 1 1 calc R U . . .
C110 C 0.7848(6) 0.7372(7) 0.4969(5) 0.083(4) Uani 1 1 d G U . . .
H110 H 0.737646 0.739239 0.492757 0.099 Uiso 1 1 calc R U . . .
C171 C 0.7993(6) 0.7077(7) 0.5415(4) 0.078(4) Uani 1 1 d G U . . .
H171 H 0.762115 0.689595 0.567783 0.094 Uiso 1 1 calc R U . . .
C173 C 0.8683(7) 0.7046(7) 0.5476(4) 0.075(3) Uani 1 1 d G U . . .
C181 C 0.9227(5) 0.7311(7) 0.5092(5) 0.082(4) Uani 1 1 d G U . . .
H181 H 0.969796 0.728992 0.513371 0.098 Uiso 1 1 calc R U . . .
C112 C 0.9081(7) 0.7606(7) 0.4646(5) 0.086(4) Uani 1 1 d G U . . .
H112 H 0.945329 0.778637 0.438345 0.103 Uiso 1 1 calc DR U . . .
C53 C 0.8392(8) 0.7636(7) 0.4585(4) 0.090(4) Uani 1 1 d G U . . .
C118 C 1.0272(7) 0.6298(8) 0.5599(6) 0.096(4) Uani 1 1 d G U . . .
H118 H 1.010047 0.606546 0.538875 0.115 Uiso 1 1 calc R U . . .
C69 C 0.9793(5) 0.6630(8) 0.5961(6) 0.081(3) Uani 1 1 d G U . . .
C124 C 1.0044(6) 0.6970(7) 0.6269(5) 0.081(4) Uani 1 1 d G U . . .
H124 H 0.971627 0.719693 0.651642 0.097 Uiso 1 1 calc R U . . .
C59 C 1.0773(7) 0.6979(8) 0.6215(5) 0.086(4) Uani 1 1 d G U . . .
H59 H 1.094486 0.721142 0.642536 0.103 Uiso 1 1 calc R U . . .
C73 C 1.1252(5) 0.6647(8) 0.5853(6) 0.092(4) Uani 1 1 d G U . . .
C6 C 1.1002(6) 0.6307(8) 0.5545(6) 0.097(4) Uani 1 1 d G U . . .
H6 H 1.132909 0.607995 0.529770 0.117 Uiso 1 1 calc R U . . .
C121 C 0.4564(7) 0.7354(6) 0.5027(4) 0.0797(12) Uani 1 1 d DG U . . .
H121 H 0.430483 0.755547 0.479372 0.096 Uiso 1 1 calc R U . . .
C83 C 0.4282(6) 0.7387(7) 0.5537(5) 0.0795(12) Uani 1 1 d G U . . .
H83 H 0.383094 0.761098 0.565190 0.095 Uiso 1 1 calc R U . . .
C15 C 0.4661(7) 0.7092(7) 0.5877(3) 0.0794(12) Uani 1 1 d G U . . .
C36 C 0.5321(7) 0.6763(7) 0.5709(4) 0.0795(12) Uani 1 1 d G U . . .
H36 H 0.557986 0.656163 0.594163 0.095 Uiso 1 1 calc R U . . .
C46 C 0.5603(6) 0.6730(6) 0.5199(5) 0.0797(12) Uani 1 1 d DG U . . .
H46 H 0.605378 0.650612 0.508346 0.096 Uiso 1 1 calc DR U . . .
C54 C 0.5224(7) 0.7026(6) 0.4858(3) 0.0797(12) Uani 1 1 d DG U . . .
C122 C 0.7989(9) 0.8151(9) 1.0394(4) 0.111(8) Uani 1 1 d G . . . .
H122 H 0.784553 0.834563 1.069663 0.133 Uiso 1 1 calc R U . . .
C64 C 0.7715(7) 0.8407(7) 0.9988(6) 0.085(6) Uani 1 1 d G . . . .
H64 H 0.738484 0.877701 1.001372 0.102 Uiso 1 1 calc R U . . .
C2 C 0.7926(7) 0.8121(7) 0.9545(4) 0.071(5) Uani 1 1 d G . . . .
H2 H 0.773855 0.829648 0.926783 0.085 Uiso 1 1 calc R U . . .
C86 C 0.8409(7) 0.7580(6) 0.9508(4) 0.063(5) Uani 1 1 d G . . . .
C123 C 0.8683(8) 0.7323(7) 0.9913(6) 0.106(8) Uani 1 1 d G . . . .
H123 H 0.901363 0.695318 0.988776 0.128 Uiso 1 1 calc R U . . .
C82 C 0.8473(9) 0.7609(10) 1.0356(5) 0.139(11) Uani 1 1 d G . . . .
H82 H 0.865994 0.743371 1.063365 0.166 Uiso 1 1 calc R U . . .
C125 C 0.8408(8) 0.4758(6) 0.6485(4) 0.113(5) Uani 1 1 d DG U . . .
H125 H 0.825578 0.448947 0.679266 0.136 Uiso 1 1 calc R U . . .
C96 C 0.8452(8) 0.5421(7) 0.6485(5) 0.094(5) Uani 1 1 d G U . . .
H96 H 0.832921 0.560522 0.679216 0.113 Uiso 1 1 calc R U . . .
C16 C 0.8675(8) 0.5814(5) 0.6034(5) 0.090(5) Uani 1 1 d G U . . .
C49 C 0.8855(8) 0.5545(6) 0.5584(4) 0.099(5) Uani 1 1 d G U . . .
H49 H 0.900700 0.581379 0.527675 0.119 Uiso 1 1 calc R U . . .
C126 C 0.8811(8) 0.4882(6) 0.5585(4) 0.109(5) Uani 1 1 d DG U . . .
H126 H 0.893357 0.469804 0.527725 0.130 Uiso 1 1 calc R U . . .
C38 C 0.8588(7) 0.4489(5) 0.6035(5) 0.124(5) Uani 1 1 d DG U . . .
C130 C 0.6058(13) 0.3751(11) 0.7237(14) 0.149(13) Uani 1 1 d D . . . .
H13A H 0.621432 0.390837 0.688003 0.223 Uiso 1 1 calc R U . . .
H13B H 0.580828 0.410945 0.742200 0.223 Uiso 1 1 calc R U . . .
H13C H 0.573584 0.340238 0.728349 0.223 Uiso 1 1 calc R U . . .
C131 C 0.6705(13) 1.0879(12) 0.4786(7) 0.083(7) Uani 1 1 d . . . . .
H13D H 0.670885 1.115319 0.446930 0.125 Uiso 1 1 calc R U . . .
H13E H 0.647172 1.047974 0.479591 0.125 Uiso 1 1 calc R U . . .
H13F H 0.719611 1.076750 0.481257 0.125 Uiso 1 1 calc R U . . .
C132 C 0.7863(7) 0.9424(7) 0.4763(4) 0.065(5) Uani 1 1 d G . . . .
C102 C 0.7654(6) 0.8947(6) 0.5163(4) 0.071(5) Uani 1 1 d G . . . .
H102 H 0.729857 0.866596 0.516149 0.085 Uiso 1 1 calc R U . . .
C62 C 0.7964(6) 0.8879(5) 0.5566(3) 0.051(4) Uani 1 1 d G . . . .
H62 H 0.782094 0.855262 0.583899 0.061 Uiso 1 1 calc R U . . .
C144 C 0.8483(6) 0.9290(6) 0.5568(3) 0.059(4) Uani 1 1 d G . . . .
C12 C 0.8692(6) 0.9768(6) 0.5168(4) 0.062(5) Uani 1 1 d G . . . .
H12 H 0.904720 1.004838 0.516968 0.074 Uiso 1 1 calc R U . . .
C99 C 0.8382(7) 0.9835(6) 0.4766(4) 0.072(5) Uani 1 1 d G . . . .
H99 H 0.852483 1.016173 0.449217 0.086 Uiso 1 1 calc R U . . .
C134 C 0.5843(7) 0.8654(6) 1.0565(3) 0.067(4) Uani 1 1 d G U . . .
H134 H 0.576272 0.891273 1.083227 0.080 Uiso 1 1 calc R U . . .
C150 C 0.5803(7) 0.8941(5) 1.0091(4) 0.061(3) Uani 1 1 d G U . . .
H150 H 0.569506 0.939662 1.003382 0.074 Uiso 1 1 calc R U . . .
C128 C 0.5921(6) 0.8562(6) 0.9699(3) 0.056(3) Uani 1 1 d G U . . .
C139 C 0.6080(7) 0.7896(5) 0.9783(4) 0.059(3) Uani 1 1 d G U . . .
H139 H 0.616025 0.763647 0.951513 0.071 Uiso 1 1 calc R U . . .
C155 C 0.6120(7) 0.7608(5) 1.0257(4) 0.073(4) Uani 1 1 d G U . . .
H155 H 0.622791 0.715258 1.031358 0.087 Uiso 1 1 calc DR U . . .
C157 C 0.6002(7) 0.7987(6) 1.0648(3) 0.079(3) Uani 1 1 d G U . . .
C140 C 0.3750(6) 0.6855(6) 0.8562(5) 0.076(6) Uani 1 1 d G . . . .
H140 H 0.384922 0.650512 0.879721 0.091 Uiso 1 1 calc R U . . .
C80 C 0.4302(4) 0.7207(6) 0.8252(5) 0.055(4) Uani 1 1 d G . . . .
H80 H 0.477866 0.709682 0.827637 0.065 Uiso 1 1 calc R U . . .
C116 C 0.4156(5) 0.7719(5) 0.7908(4) 0.053(4) Uani 1 1 d G . . . .
C154 C 0.3458(6) 0.7880(6) 0.7873(4) 0.067(5) Uani 1 1 d G . . . .
H154 H 0.335887 0.823027 0.763766 0.080 Uiso 1 1 calc R U . . .
C152 C 0.2906(4) 0.7529(7) 0.8182(5) 0.062(5) Uani 1 1 d G . . . .
H152 H 0.242942 0.763859 0.815850 0.075 Uiso 1 1 calc R U . . .
C156 C 0.3052(5) 0.7016(6) 0.8527(5) 0.079(6) Uani 1 1 d G . . . .
H156 H 0.267458 0.677600 0.873827 0.095 Uiso 1 1 calc R U . . .
C163 C 0.6946(7) 0.5854(8) 1.0402(4) 0.083(7) Uani 1 1 d G . . . .
C172 C 0.6262(7) 0.5661(7) 1.0461(4) 0.077(6) Uani 1 1 d G . . . .
H172 H 0.601482 0.544747 1.077367 0.092 Uiso 1 1 calc R U . . .
C71 C 0.5940(5) 0.5781(7) 1.0064(5) 0.076(6) Uani 1 1 d G . . . .
H71 H 0.547283 0.564943 1.010470 0.091 Uiso 1 1 calc R U . . .
C169 C 0.6302(6) 0.6094(7) 0.9607(4) 0.062(5) Uani 1 1 d G . . . .
C4 C 0.6985(6) 0.6286(7) 0.9547(4) 0.066(5) Uani 1 1 d G . . . .
H4 H 0.723237 0.650006 0.923505 0.079 Uiso 1 1 calc R U . . .
C90 C 0.7307(5) 0.6166(7) 0.9945(5) 0.080(6) Uani 1 1 d G . . . .
H90 H 0.777437 0.629810 0.990401 0.096 Uiso 1 1 calc R U . . .
C176 C 0.5884(6) 0.8512(5) 0.5911(4) 0.064(5) Uani 1 1 d G . . . .
C166 C 0.5750(7) 0.9061(6) 0.6164(4) 0.070(5) Uani 1 1 d G . . . .
H166 H 0.594789 0.907440 0.644013 0.084 Uiso 1 1 calc R U . . .
C178 C 0.5327(8) 0.9589(5) 0.6013(5) 0.089(6) Uani 1 1 d G . . . .
H178 H 0.523496 0.996383 0.618573 0.107 Uiso 1 1 calc R U . . .
C175 C 0.5037(7) 0.9569(6) 0.5609(6) 0.088(6) Uani 1 1 d G . . . .
H175 H 0.474763 0.992991 0.550583 0.106 Uiso 1 1 calc R U . . .
C179 C 0.5171(7) 0.9020(7) 0.5356(4) 0.087(6) Uani 1 1 d G . . . .
H179 H 0.497323 0.900657 0.508033 0.104 Uiso 1 1 calc R U . . .
C167 C 0.5595(8) 0.8492(6) 0.5507(4) 0.068(5) Uani 1 1 d G . . . .
H167 H 0.568616 0.811714 0.533473 0.081 Uiso 1 1 calc R U . . .
C177 C 0.6366(6) 1.0952(6) 0.5656(3) 0.065(5) Uani 1 1 d G . . . .
C180 C 0.6863(6) 1.0455(6) 0.5752(3) 0.062(5) Uani 1 1 d G . . . .
H180 H 0.720093 1.027817 0.548156 0.074 Uiso 1 1 calc R U . . .
C183 C 0.6867(5) 1.0217(5) 0.6243(4) 0.050(4) Uani 1 1 d G . . . .
H183 H 0.720743 0.987718 0.630852 0.060 Uiso 1 1 calc R U . . .
C113 C 0.6374(6) 1.0476(5) 0.6639(3) 0.051(4) Uani 1 1 d G . . . .
C158 C 0.5876(6) 1.0973(6) 0.6543(4) 0.073(6) Uani 1 1 d G . . . .
H158 H 0.553862 1.114993 0.681315 0.088 Uiso 1 1 calc R U . . .
C111 C 0.5872(6) 1.1211(5) 0.6052(4) 0.058(4) Uani 1 1 d G . . . .
H111 H 0.553209 1.155093 0.598618 0.069 Uiso 1 1 calc R U . . .
C184 C 0.3506(4) 0.9208(7) 0.9148(5) 0.071(5) Uani 1 1 d G . . . .
C182 C 0.3994(6) 0.8979(7) 0.8737(4) 0.068(5) Uani 1 1 d G . . . .
H182 H 0.383550 0.888502 0.846069 0.081 Uiso 1 1 calc R U . . .
C88 C 0.4714(5) 0.8887(6) 0.8729(3) 0.056(4) Uani 1 1 d G . . . .
H88 H 0.504796 0.873055 0.844820 0.067 Uiso 1 1 calc R U . . .
C11 C 0.4947(4) 0.9024(6) 0.9134(4) 0.053(4) Uani 1 1 d G . . . .
C44 C 0.4458(6) 0.9253(7) 0.9545(4) 0.066(5) Uani 1 1 d G . . . .
H44 H 0.461711 0.934649 0.982129 0.079 Uiso 1 1 calc R U . . .
C35 C 0.3738(5) 0.9345(7) 0.9553(4) 0.065(5) Uani 1 1 d G . . . .
H35 H 0.340465 0.950096 0.983379 0.078 Uiso 1 1 calc R U . . .
C186 C 0.8014(6) 0.4141(5) 0.7866(6) 0.087(6) Uani 1 1 d G . . . .
H186 H 0.842847 0.398404 0.797832 0.105 Uiso 1 1 calc R U . . .
C104 C 0.7795(6) 0.4799(5) 0.7851(6) 0.072(5) Uani 1 1 d G . . . .
C165 C 0.7188(6) 0.5028(4) 0.7687(5) 0.064(5) Uani 1 1 d G . . . .
H165 H 0.703823 0.547745 0.767622 0.077 Uiso 1 1 calc R U . . .
C32 C 0.6802(6) 0.4599(5) 0.7539(5) 0.070(5) Uani 1 1 d DG . . . .
H32 H 0.638746 0.475567 0.742711 0.084 Uiso 1 1 calc R U . . .
C147 C 0.7021(6) 0.3941(4) 0.7555(5) 0.074(5) Uani 1 1 d DG . . . .
C114 C 0.7628(6) 0.3712(4) 0.7718(5) 0.066(5) Uani 1 1 d DG . . . .
H114 H 0.777769 0.326224 0.772920 0.079 Uiso 1 1 calc R U . . .
C37 C 0.6258(10) 0.712(2) 0.4198(9) 0.0800(13) Uani 0.5 1 d D U P A 1
H37A H 0.652760 0.674801 0.434004 0.120 Uiso 0.5 1 calc DR U P A 1
H37B H 0.634197 0.751725 0.431553 0.120 Uiso 0.5 1 calc R U P A 1
H37C H 0.641612 0.715584 0.383139 0.120 Uiso 0.5 1 calc R U P A 1
C67 C 0.686(3) 0.542(2) 1.1265(12) 0.105(15) Uani 0.5 1 d D . P B 1
H67A H 0.647489 0.570444 1.143695 0.158 Uiso 0.5 1 calc R U P B 1
H67B H 0.718814 0.526990 1.148122 0.158 Uiso 0.5 1 calc R U P B 1
H67C H 0.666776 0.503923 1.118812 0.158 Uiso 0.5 1 calc R U P B 1
C89 C 0.788(3) 0.614(4) 1.069(3) 0.17(3) Uani 0.5 1 d D . P B 2
H89A H 0.772152 0.659458 1.064036 0.252 Uiso 0.5 1 d R U P B 2
H89B H 0.821622 0.602788 1.038756 0.252 Uiso 0.5 1 d R U P B 2
H89C H 0.809522 0.606328 1.096277 0.252 Uiso 0.5 1 d R U P B 2
C107 C 0.4977(13) 0.6718(19) 0.4177(11) 0.0801(13) Uani 0.5 1 d D U P A 2
H10A H 0.454074 0.654689 0.437960 0.120 Uiso 0.5 1 d R U P A 2
H10B H 0.518514 0.644679 0.391640 0.120 Uiso 0.5 1 d R U P A 2
H10C H 0.487774 0.715139 0.402910 0.120 Uiso 0.5 1 d R U P A 2

loop_
_atom_site_aniso_label
_atom_site_aniso_U_11
_atom_site_aniso_U_22
_atom_site_aniso_U_33
_atom_site_aniso_U_23
_atom_site_aniso_U_13
_atom_site_aniso_U_12
Ag1 0.0510(7) 0.0444(7) 0.0405(6) -0.0043(5) -0.0072(5) -0.0118(6)
Ag2 0.0456(7) 0.0408(7) 0.0376(6) -0.0031(5) -0.0047(5) -0.0049(5)
Ag3 0.0505(7) 0.0428(7) 0.0380(6) -0.0055(5) 0.0005(5) -0.0167(6)
Ag4 0.0475(7) 0.0468(8) 0.0530(7) -0.0182(6) -0.0011(6) -0.0104(6)
Ag5 0.0565(8) 0.0569(9) 0.0615(8) -0.0088(7) -0.0139(6) -0.0124(7)
Ag6 0.0496(7) 0.0380(7) 0.0523(7) -0.0065(5) -0.0096(6) -0.0119(5)
Ag7 0.0526(7) 0.0329(6) 0.0393(6) -0.0024(5) -0.0066(5) -0.0075(5)
Ag8 0.0475(7) 0.0429(7) 0.0490(7) 0.0007(5) -0.0084(5) -0.0106(5)
Ag9 0.0441(7) 0.0425(7) 0.0421(6) -0.0024(5) -0.0081(5) -0.0067(5)
Ag10 0.0470(7) 0.0338(7) 0.0648(8) -0.0054(6) -0.0113(6) -0.0057(5)
Ag11 0.0458(7) 0.0392(7) 0.0440(7) 0.0055(5) -0.0059(5) -0.0104(5)
Ag12 0.0499(7) 0.0374(7) 0.0440(7) -0.0061(5) -0.0068(5) -0.0109(5)
Ag13 0.0442(7) 0.0484(8) 0.0556(8) -0.0126(6) -0.0033(6) -0.0099(6)
Ag15 0.0541(8) 0.0452(8) 0.0504(7) -0.0035(6) -0.0110(6) -0.0115(6)
Pd 0.0403(6) 0.0332(6) 0.0390(6) -0.0032(5) -0.0035(5) -0.0092(5)
S1 0.057(2) 0.040(2) 0.065(3) -0.0028(19) -0.018(2) -0.0133(19)
S2 0.059(3) 0.057(3) 0.041(2) -0.0072(19) -0.0045(19) -0.015(2)
S3 0.062(3) 0.055(3) 0.055(2) -0.010(2) -0.009(2) -0.014(2)
S4 0.053(2) 0.048(3) 0.047(2) 0.0011(19) -0.0092(18) -0.0061(19)
S5 0.050(3) 0.084(4) 0.071(3) -0.015(3) 0.000(2) -0.016(2)
S6 0.061(3) 0.064(3) 0.072(3) -0.002(2) -0.020(2) -0.006(2)
P1 0.056(3) 0.072(3) 0.076(3) -0.041(3) 0.007(2) -0.016(2)
P2 0.051(3) 0.062(3) 0.036(2) -0.010(2) -0.0089(18) 0.003(2)
P3 0.065(3) 0.061(3) 0.038(2) -0.005(2) -0.0020(19) -0.025(2)
P5 0.092(3) 0.073(3) 0.073(2) -0.001(2) -0.030(2) -0.010(2)
P6 0.067(3) 0.033(2) 0.046(2) -0.0032(18) -0.008(2) -0.004(2)
P7 0.061(3) 0.035(3) 0.121(4) -0.004(3) -0.026(3) -0.007(2)
P8 0.053(3) 0.047(3) 0.057(3) 0.015(2) -0.016(2) -0.009(2)
O1 0.121(12) 0.103(13) 0.072(9) 0.014(8) -0.038(8) -0.034(10)
O2 0.075(5) 0.066(5) 0.159(7) -0.001(5) -0.007(5) 0.008(5)
O3 0.118(6) 0.087(6) 0.096(6) 0.012(5) -0.028(5) -0.034(5)
O4 0.103(11) 0.107(12) 0.118(14) -0.012(10) -0.050(10) 0.014(9)
O5 0.102(8) 0.109(9) 0.053(6) 0.010(6) -0.026(6) -0.005(7)
O6 0.062(7) 0.110(9) 0.117(9) -0.040(8) -0.008(6) -0.019(7)
O7 0.105(11) 0.113(13) 0.080(9) 0.008(9) -0.046(8) -0.013(10)
O8 0.086(5) 0.057(5) 0.065(5) -0.004(4) -0.003(4) -0.028(4)
O9 0.078(10) 0.095(12) 0.128(12) 0.013(10) -0.034(9) -0.025(9)
O10 0.092(10) 0.036(7) 0.119(12) -0.009(7) -0.041(9) -0.019(6)
O11 0.162(11) 0.125(10) 0.155(11) -0.065(9) 0.010(9) -0.035(9)
O12 0.116(9) 0.102(9) 0.086(8) -0.010(7) 0.011(7) -0.034(8)
O13 0.055(7) 0.112(12) 0.060(8) -0.010(7) -0.020(6) 0.006(7)
O14 0.094(3) 0.075(3) 0.075(2) -0.001(2) -0.029(2) -0.009(2)
O15 0.066(8) 0.136(15) 0.105(12) -0.045(11) -0.016(8) -0.006(8)
O17 0.093(8) 0.054(7) 0.090(8) -0.016(6) -0.035(6) -0.014(6)
O18 0.091(10) 0.095(11) 0.055(7) 0.001(7) -0.018(6) 0.014(8)
O19 0.054(7) 0.079(9) 0.075(9) 0.000(7) -0.004(6) 0.004(6)
O20 0.066(8) 0.078(10) 0.098(10) -0.024(8) 0.011(7) 0.002(7)
O21 0.119(12) 0.068(9) 0.087(10) -0.019(8) -0.025(9) -0.016(8)
O22 0.104(11) 0.052(8) 0.118(12) 0.003(8) -0.029(9) -0.021(8)
C1 0.099(19) 0.10(2) 0.17(2) 0.020(17) -0.008(17) -0.026(16)
C3 0.069(13) 0.094(17) 0.099(15) -0.018(13) -0.038(11) 0.016(12)
C5 0.110(13) 0.112(14) 0.062(13) -0.016(11) -0.036(11) 0.007(10)
C109 0.077(13) 0.114(14) 0.092(17) -0.025(12) -0.006(11) -0.005(10)
C148 0.069(10) 0.097(13) 0.066(12) -0.018(10) -0.037(9) -0.007(9)
C19 0.096(11) 0.082(11) 0.048(10) -0.005(8) -0.035(9) -0.010(9)
C162 0.079(12) 0.058(10) 0.063(12) 0.008(8) -0.024(9) -0.005(8)
C160 0.109(13) 0.082(13) 0.108(18) -0.009(12) -0.046(12) 0.012(10)
C20 0.196(19) 0.152(18) 0.184(19) -0.076(15) -0.001(17) -0.029(16)
C23 0.133(10) 0.103(10) 0.111(9) 0.015(9) -0.033(9) -0.022(9)
C29 0.070(5) 0.061(5) 0.152(7) -0.003(5) -0.012(5) 0.005(5)
C117 0.070(5) 0.059(5) 0.150(7) -0.002(5) -0.009(5) 0.005(5)
C8 0.067(5) 0.057(5) 0.146(6) -0.003(5) -0.016(5) 0.002(4)
C55 0.065(5) 0.052(5) 0.144(6) -0.004(5) -0.019(5) -0.001(4)
C85 0.068(5) 0.054(5) 0.149(6) -0.004(5) -0.015(5) -0.001(4)
C34 0.070(5) 0.056(5) 0.152(7) -0.004(5) -0.013(5) 0.004(5)
C30 0.055(11) 0.106(16) 0.17(3) -0.045(15) -0.026(12) 0.001(10)
C24 0.040(10) 0.103(14) 0.16(2) -0.042(13) -0.015(11) -0.001(9)
C142 0.072(13) 0.050(12) 0.20(3) -0.032(13) -0.020(14) 0.007(9)
C120 0.092(14) 0.104(16) 0.18(3) -0.051(16) -0.042(15) 0.022(12)
C18 0.072(13) 0.117(18) 0.20(3) -0.066(17) -0.039(15) 0.031(11)
C7 0.077(15) 0.119(17) 0.16(2) -0.046(17) -0.045(15) 0.015(12)
C39 0.081(16) 0.13(2) 0.135(18) -0.050(17) 0.013(14) -0.021(16)
C40 0.122(18) 0.063(12) 0.095(17) -0.040(11) -0.028(14) 0.001(11)
C41 0.17(2) 0.091(18) 0.080(15) 0.001(13) -0.062(15) -0.057(17)
C42 0.081(16) 0.19(3) 0.13(2) -0.09(2) -0.038(15) 0.019(17)
C47 0.080(5) 0.057(5) 0.058(5) -0.002(4) -0.005(4) -0.029(4)
C129 0.078(5) 0.055(5) 0.054(5) -0.001(4) -0.005(4) -0.030(4)
C31 0.075(5) 0.057(4) 0.053(4) -0.004(4) -0.005(4) -0.029(4)
C101 0.072(5) 0.055(5) 0.047(4) -0.003(4) -0.006(4) -0.028(4)
C57 0.074(5) 0.055(4) 0.051(4) 0.001(4) -0.004(4) -0.030(4)
C72 0.079(5) 0.056(5) 0.056(5) -0.002(4) -0.003(4) -0.025(4)
C51 0.139(15) 0.125(14) 0.059(11) 0.020(11) -0.053(11) 0.004(12)
C52 0.074(6) 0.075(6) 0.077(6) -0.009(5) -0.011(5) -0.013(5)
C78 0.073(6) 0.075(6) 0.078(6) -0.009(5) -0.009(5) -0.014(5)
C33 0.074(6) 0.073(6) 0.076(6) -0.013(5) -0.011(5) -0.017(5)
C25 0.071(5) 0.069(5) 0.074(5) -0.014(5) -0.011(5) -0.016(5)
C119 0.065(5) 0.064(5) 0.071(5) -0.010(5) -0.013(4) -0.016(4)
C48 0.065(5) 0.066(5) 0.069(5) -0.009(5) -0.013(4) -0.013(5)
C56 0.106(5) 0.081(5) 0.085(5) 0.010(5) -0.031(5) -0.026(5)
C79 0.109(6) 0.083(6) 0.091(6) 0.009(5) -0.031(5) -0.029(5)
C50 0.109(6) 0.082(6) 0.090(6) 0.012(5) -0.027(5) -0.029(5)
C9 0.106(6) 0.082(6) 0.089(6) 0.012(5) -0.028(5) -0.027(5)
C143 0.103(5) 0.079(5) 0.086(5) 0.008(5) -0.029(5) -0.024(5)
C26 0.101(5) 0.078(5) 0.084(5) 0.009(5) -0.031(5) -0.024(5)
C60 0.134(16) 0.137(16) 0.091(13) 0.003(13) 0.028(13) -0.032(14)
C61 0.102(15) 0.17(3) 0.086(18) 0.025(18) -0.043(13) 0.007(15)
C63 0.077(12) 0.111(15) 0.134(15) -0.009(13) -0.025(11) -0.037(11)
C66 0.103(9) 0.071(9) 0.083(9) -0.015(8) 0.006(8) -0.016(8)
C70 0.061(13) 0.092(15) 0.142(14) 0.012(11) -0.031(11) -0.027(12)
C58 0.076(14) 0.087(15) 0.112(13) 0.011(11) -0.044(11) -0.040(12)
C22 0.091(14) 0.034(10) 0.125(14) 0.004(9) -0.054(12) -0.008(9)
C68 0.077(13) 0.039(10) 0.127(14) 0.002(9) -0.041(10) -0.006(9)
C28 0.045(10) 0.055(11) 0.141(15) -0.001(10) -0.015(10) -0.009(9)
C65 0.054(11) 0.059(12) 0.132(15) 0.003(11) -0.019(11) -0.006(9)
C75 0.095(9) 0.080(9) 0.169(11) 0.002(9) 0.002(9) 0.011(8)
C76 0.15(2) 0.050(11) 0.12(2) 0.002(11) -0.031(17) -0.036(12)
C81 0.058(11) 0.043(9) 0.081(12) 0.014(8) 0.003(8) 0.000(7)
C135 0.047(9) 0.055(9) 0.074(11) 0.018(8) 0.001(7) -0.017(7)
C137 0.063(11) 0.054(10) 0.070(11) 0.010(8) -0.009(8) -0.007(8)
C149 0.063(11) 0.043(9) 0.092(13) 0.011(8) -0.017(10) -0.011(8)
C127 0.081(13) 0.048(9) 0.080(12) 0.012(8) -0.013(9) -0.006(8)
C151 0.094(14) 0.061(11) 0.074(12) 0.026(9) -0.013(10) -0.013(10)
C84 0.100(13) 0.071(12) 0.140(15) -0.019(11) -0.055(11) -0.030(10)
C91 0.065(10) 0.050(9) 0.068(12) -0.013(8) -0.016(8) -0.006(7)
C45 0.077(11) 0.058(10) 0.073(13) -0.012(9) -0.006(9) 0.000(8)
C77 0.074(11) 0.056(9) 0.048(10) -0.007(7) -0.013(8) -0.004(7)
C17 0.061(9) 0.061(9) 0.038(8) -0.002(7) -0.005(7) -0.008(7)
C94 0.043(8) 0.045(9) 0.059(10) -0.005(7) -0.014(7) 0.010(6)
C21 0.065(10) 0.059(9) 0.070(12) -0.015(8) -0.029(9) -0.003(7)
C92 0.064(10) 0.084(13) 0.067(11) -0.037(10) -0.007(8) -0.019(9)
C103 0.056(9) 0.070(12) 0.065(11) -0.022(9) 0.005(8) -0.001(8)
C145 0.074(10) 0.062(11) 0.052(10) -0.017(9) -0.009(8) -0.011(8)
C136 0.067(10) 0.075(12) 0.060(10) -0.008(9) -0.027(8) -0.006(9)
C141 0.061(9) 0.057(10) 0.051(9) -0.006(7) -0.012(7) -0.020(7)
C153 0.058(9) 0.044(9) 0.060(10) 0.004(7) -0.015(7) -0.017(7)
C93 0.039(10) 0.078(13) 0.16(2) -0.011(13) -0.019(12) -0.012(9)
C95 0.075(10) 0.082(14) 0.064(11) -0.017(10) 0.008(8) -0.020(9)
C138 0.071(11) 0.105(16) 0.041(9) -0.008(9) 0.010(7) -0.009(10)
C115 0.066(10) 0.058(11) 0.044(8) -0.001(7) 0.007(6) -0.020(8)
C13 0.093(11) 0.080(14) 0.044(9) -0.018(9) -0.008(8) -0.014(10)
C164 0.069(10) 0.061(12) 0.080(11) -0.017(9) -0.008(8) -0.013(9)
C185 0.052(9) 0.062(12) 0.072(10) -0.009(9) 0.005(7) -0.010(8)
C105 0.088(7) 0.052(6) 0.084(7) -0.012(6) -0.031(6) 0.000(6)
C14 0.075(7) 0.050(7) 0.076(7) -0.010(6) -0.023(6) 0.006(6)
C27 0.064(7) 0.040(6) 0.068(7) -0.010(6) -0.018(6) 0.004(6)
C97 0.064(7) 0.036(6) 0.073(7) -0.007(6) -0.011(6) 0.000(6)
C43 0.073(8) 0.044(7) 0.083(8) -0.003(6) -0.028(6) 0.003(6)
C98 0.087(8) 0.052(7) 0.087(8) -0.007(6) -0.031(6) 0.006(6)
C106 0.087(6) 0.051(5) 0.078(6) -0.017(5) -0.019(5) -0.007(5)
C100 0.085(5) 0.050(5) 0.080(5) -0.014(4) -0.019(5) -0.009(5)
C74 0.081(5) 0.040(5) 0.076(5) -0.017(4) -0.022(4) -0.009(4)
C133 0.079(5) 0.049(5) 0.077(5) -0.013(4) -0.022(5) -0.011(4)
C146 0.089(6) 0.049(5) 0.082(6) -0.018(5) -0.025(5) -0.010(5)
C10 0.091(6) 0.054(5) 0.081(6) -0.017(5) -0.021(5) -0.003(5)
C108 0.061(10) 0.074(11) 0.075(13) 0.021(9) -0.006(9) -0.020(8)
C161 0.079(10) 0.086(11) 0.052(11) 0.008(9) -0.007(8) -0.013(8)
C159 0.062(9) 0.060(10) 0.054(10) 0.000(8) 0.003(8) -0.016(8)
C174 0.054(9) 0.068(10) 0.054(10) 0.012(8) -0.001(7) -0.023(8)
C168 0.046(9) 0.067(10) 0.062(10) 0.031(8) -0.004(7) -0.013(7)
C170 0.039(8) 0.079(12) 0.070(11) 0.031(9) -0.012(7) -0.017(7)
C110 0.085(8) 0.089(8) 0.074(7) -0.030(7) 0.001(7) -0.031(7)
C171 0.079(7) 0.080(8) 0.075(7) -0.035(7) 0.001(7) -0.024(7)
C173 0.072(6) 0.078(6) 0.074(6) -0.042(5) 0.004(5) -0.022(6)
C181 0.082(7) 0.082(8) 0.080(7) -0.041(7) 0.008(7) -0.028(7)
C112 0.095(8) 0.082(8) 0.075(7) -0.031(7) 0.011(7) -0.036(7)
C53 0.102(7) 0.088(8) 0.074(7) -0.023(6) 0.007(6) -0.036(7)
C118 0.067(7) 0.107(9) 0.114(8) -0.052(7) 0.001(7) -0.014(7)
C69 0.061(6) 0.087(7) 0.098(7) -0.044(6) -0.002(5) -0.012(5)
C124 0.059(7) 0.085(8) 0.100(8) -0.037(7) -0.005(6) -0.015(7)
C59 0.062(7) 0.090(9) 0.108(9) -0.042(7) -0.006(7) -0.013(7)
C73 0.063(6) 0.101(8) 0.110(8) -0.049(7) 0.001(6) -0.013(6)
C6 0.065(7) 0.110(9) 0.118(9) -0.055(8) 0.000(7) -0.012(7)
C121 0.093(3) 0.075(3) 0.074(2) -0.001(2) -0.030(2) -0.009(2)
C83 0.093(3) 0.074(3) 0.074(2) -0.001(2) -0.030(2) -0.009(2)
C15 0.093(3) 0.074(3) 0.074(2) -0.001(2) -0.030(2) -0.009(2)
C36 0.093(3) 0.074(3) 0.074(2) -0.001(2) -0.030(2) -0.009(2)
C46 0.093(3) 0.075(3) 0.074(2) -0.001(2) -0.030(2) -0.009(2)
C54 0.093(3) 0.075(3) 0.074(2) -0.001(2) -0.030(2) -0.009(2)
C122 0.093(17) 0.14(2) 0.095(15) -0.016(14) -0.014(12) -0.027(14)
C64 0.059(12) 0.122(18) 0.066(11) -0.021(11) 0.001(9) 0.006(11)
C2 0.061(11) 0.087(13) 0.064(10) -0.013(9) -0.009(8) -0.010(9)
C86 0.058(10) 0.072(11) 0.056(9) 0.012(8) -0.013(7) -0.023(8)
C123 0.095(16) 0.15(2) 0.074(12) 0.011(12) -0.029(11) -0.019(14)
C82 0.12(2) 0.19(3) 0.108(16) -0.018(16) -0.043(15) 0.018(19)
C125 0.106(9) 0.103(9) 0.120(10) -0.056(8) 0.021(8) -0.033(8)
C96 0.087(9) 0.088(9) 0.103(9) -0.066(8) 0.020(8) -0.028(7)
C16 0.085(9) 0.085(9) 0.100(9) -0.072(7) 0.020(7) -0.028(7)
C49 0.096(9) 0.092(9) 0.108(9) -0.067(8) 0.016(8) -0.032(8)
C126 0.115(9) 0.096(9) 0.114(9) -0.071(8) 0.011(8) -0.033(8)
C38 0.128(9) 0.110(9) 0.131(9) -0.066(8) 0.014(8) -0.038(8)
C130 0.100(18) 0.15(3) 0.23(4) -0.04(2) -0.07(2) -0.021(17)
C131 0.122(18) 0.090(15) 0.034(9) 0.010(9) -0.012(10) -0.033(13)
C132 0.076(11) 0.075(12) 0.043(8) -0.008(8) -0.011(8) -0.014(9)
C102 0.095(13) 0.061(11) 0.052(9) -0.003(8) -0.002(8) -0.033(10)
C62 0.068(10) 0.046(9) 0.037(8) -0.007(7) -0.001(7) -0.022(8)
C144 0.059(9) 0.061(10) 0.049(8) -0.012(7) 0.009(7) -0.014(8)
C12 0.069(11) 0.064(11) 0.047(9) 0.002(8) -0.006(7) -0.019(9)
C99 0.067(11) 0.067(12) 0.078(11) 0.006(9) -0.015(9) -0.014(9)
C134 0.074(7) 0.089(8) 0.042(6) -0.007(6) -0.022(6) -0.007(7)
C150 0.065(7) 0.079(8) 0.040(6) -0.008(6) -0.010(6) -0.011(6)
C128 0.058(7) 0.069(7) 0.038(6) -0.004(5) -0.009(5) -0.011(6)
C139 0.063(7) 0.068(7) 0.047(6) -0.005(6) -0.016(6) -0.008(6)
C155 0.082(8) 0.081(8) 0.056(6) -0.004(6) -0.022(6) -0.004(7)
C157 0.087(7) 0.096(7) 0.054(6) -0.001(6) -0.023(6) -0.003(7)
C140 0.057(10) 0.080(13) 0.092(13) -0.010(10) -0.014(9) -0.025(9)
C80 0.060(9) 0.045(9) 0.066(10) 0.003(8) -0.029(8) -0.017(7)
C116 0.055(8) 0.059(10) 0.046(8) -0.008(7) -0.004(7) -0.018(7)
C154 0.048(9) 0.092(14) 0.058(10) -0.009(9) -0.008(7) -0.007(8)
C152 0.054(9) 0.085(13) 0.054(10) -0.016(8) -0.016(7) -0.012(8)
C156 0.062(10) 0.089(14) 0.083(13) -0.002(11) -0.010(9) -0.021(9)
C163 0.070(11) 0.099(17) 0.082(11) 0.019(11) -0.035(9) -0.022(11)
C172 0.076(11) 0.078(14) 0.072(11) 0.017(10) -0.024(9) -0.009(10)
C71 0.059(11) 0.085(15) 0.086(11) 0.021(10) -0.032(9) -0.019(10)
C169 0.057(9) 0.057(11) 0.072(10) 0.005(8) -0.026(8) 0.004(8)
C4 0.059(10) 0.060(12) 0.075(11) 0.017(9) -0.016(8) -0.017(9)
C90 0.054(11) 0.095(16) 0.092(12) 0.019(11) -0.039(9) -0.004(10)
C176 0.086(12) 0.062(10) 0.035(8) 0.015(7) -0.001(7) -0.029(9)
C166 0.076(12) 0.065(11) 0.075(12) 0.009(8) -0.030(9) -0.029(9)
C178 0.131(17) 0.051(11) 0.082(13) 0.027(9) -0.031(12) -0.027(10)
C175 0.089(15) 0.070(13) 0.103(15) 0.010(10) -0.026(12) -0.010(11)
C179 0.115(16) 0.081(12) 0.059(11) 0.024(9) -0.018(10) -0.030(11)
C167 0.088(13) 0.060(11) 0.057(10) 0.004(8) -0.025(9) -0.015(9)
C177 0.066(10) 0.077(12) 0.054(8) 0.009(7) -0.023(7) -0.020(8)
C180 0.066(11) 0.080(12) 0.050(9) -0.019(8) -0.024(7) -0.012(8)
C183 0.053(9) 0.047(9) 0.050(8) -0.002(7) -0.017(7) -0.005(7)
C113 0.053(9) 0.044(9) 0.057(8) 0.001(7) -0.014(6) -0.016(7)
C158 0.091(13) 0.053(11) 0.068(10) 0.005(8) -0.019(9) 0.012(10)
C111 0.076(11) 0.041(9) 0.056(8) 0.002(7) -0.022(7) 0.001(8)
C184 0.053(9) 0.097(16) 0.065(10) -0.016(10) -0.022(7) 0.010(9)
C182 0.064(9) 0.078(14) 0.057(10) -0.007(9) -0.009(7) -0.007(9)
C88 0.055(9) 0.061(11) 0.050(9) -0.004(8) -0.018(7) 0.014(8)
C11 0.055(9) 0.058(11) 0.041(8) -0.009(7) -0.004(6) 0.006(7)
C44 0.062(9) 0.076(13) 0.057(10) -0.007(9) -0.015(7) 0.006(8)
C35 0.054(9) 0.076(14) 0.067(10) -0.030(10) -0.015(8) 0.011(8)
C186 0.083(13) 0.060(11) 0.115(17) -0.008(10) -0.013(12) -0.017(9)
C104 0.055(10) 0.051(10) 0.119(16) -0.010(9) -0.034(10) -0.011(8)
C165 0.048(9) 0.047(10) 0.103(14) -0.001(9) -0.029(9) -0.017(7)
C32 0.085(12) 0.042(9) 0.094(14) 0.002(8) -0.045(11) -0.010(8)
C147 0.063(10) 0.060(10) 0.091(14) -0.013(9) 0.001(9) -0.017(8)
C114 0.052(9) 0.039(9) 0.106(14) -0.020(9) -0.007(9) -0.013(7)
C37 0.094(3) 0.075(3) 0.075(3) -0.001(2) -0.029(2) -0.009(2)
C67 0.16(4) 0.07(3) 0.076(19) -0.013(17) -0.03(2) 0.02(3)
C89 0.14(4) 0.21(7) 0.19(6) 0.03(5) -0.12(4) -0.06(5)
C107 0.094(3) 0.075(3) 0.075(3) -0.001(2) -0.029(2) -0.009(2)

loop_
_atom_type_symbol
_atom_type_description
_atom_type_scat_dispersion_real
_atom_type_scat_dispersion_imag
_atom_type_scat_source
C C 0.0033 0.0016 'International Tables Vol C Tables 4.2.6.8 and 6.1.1.4'
H H 0.0000 0.0000 'International Tables Vol C Tables 4.2.6.8 and 6.1.1.4'
Ag Ag -0.8971 1.1015 'International Tables Vol C Tables 4.2.6.8 and 6.1.1.4'
O O 0.0106 0.0060 'International Tables Vol C Tables 4.2.6.8 and 6.1.1.4'
P P 0.1023 0.0942 'International Tables Vol C Tables 4.2.6.8 and 6.1.1.4'
Pd Pd -0.9988 1.0072 'International Tables Vol C Tables 4.2.6.8 and 6.1.1.4'
S S 0.1246 0.1234 'International Tables Vol C Tables 4.2.6.8 and 6.1.1.4'

loop_
_geom_angle_atom_site_label_1
_geom_angle_atom_site_label_2
_geom_angle_atom_site_label_3
_geom_angle
_geom_angle_site_symmetry_1
_geom_angle_site_symmetry_3
_geom_angle_publ_flag
Ag3 Ag1 Ag4 60.67(7) . . ?
Ag3 Ag1 Ag7 58.50(5) . . ?
Ag3 Ag1 Ag15 170.02(6) . . ?
Ag4 Ag1 Ag7 107.87(6) . . ?
Ag4 Ag1 Ag15 117.46(7) . . ?
Ag6 Ag1 Ag3 109.60(6) . . ?
Ag6 Ag1 Ag4 61.85(6) . . ?
Ag6 Ag1 Ag7 108.31(7) . . ?
Ag6 Ag1 Ag15 63.23(5) . . ?
Ag7 Ag1 Ag15 115.78(6) . . ?
Ag9 Ag1 Ag3 107.66(6) . . ?
Ag9 Ag1 Ag4 109.28(6) . . ?
Ag9 Ag1 Ag6 59.74(5) . . ?
Ag9 Ag1 Ag7 60.40(5) . . ?
Ag9 Ag1 Ag15 63.06(5) . . ?
Pd Ag1 Ag3 58.09(5) . . ?
Pd Ag1 Ag4 58.74(5) . . ?
Pd Ag1 Ag6 59.07(5) . . ?
Pd Ag1 Ag7 58.24(5) . . ?
Pd Ag1 Ag9 58.90(6) . . ?
Pd Ag1 Ag15 112.15(6) . . ?
S2 Ag1 Ag3 136.57(11) . . ?
S2 Ag1 Ag4 110.89(13) . . ?
S2 Ag1 Ag6 99.60(13) . . ?
S2 Ag1 Ag7 139.62(13) . . ?
S2 Ag1 Ag9 114.76(12) . . ?
S2 Ag1 Ag15 53.32(11) . . ?
S2 Ag1 Pd 158.52(13) . . ?
Ag7 Ag2 Ag8 106.98(5) . . ?
Ag9 Ag2 Ag7 60.77(6) . . ?
Ag9 Ag2 Ag8 108.37(7) . . ?
Ag9 Ag2 Ag12 108.43(7) . . ?
Ag11 Ag2 Ag7 110.23(6) . . ?
Ag11 Ag2 Ag8 59.89(5) . . ?
Ag11 Ag2 Ag9 61.82(5) . . ?
Ag11 Ag2 Ag12 108.79(6) . . ?
Ag12 Ag2 Ag7 59.34(5) . . ?
Ag12 Ag2 Ag8 59.41(6) . . ?
Pd Ag2 Ag7 58.61(6) . . ?
Pd Ag2 Ag8 57.53(5) . . ?
Pd Ag2 Ag9 58.97(6) . . ?
Pd Ag2 Ag11 59.59(5) . . ?
Pd Ag2 Ag12 58.38(5) . . ?
P2 Ag2 Ag7 117.95(13) . . ?
P2 Ag2 Ag8 125.81(12) . . ?
P2 Ag2 Ag9 118.97(13) . . ?
P2 Ag2 Ag11 122.63(13) . . ?
P2 Ag2 Ag12 121.41(13) . . ?
P2 Ag2 Pd 176.42(13) . . ?
Ag1 Ag3 Ag4 59.67(5) . . ?
Ag1 Ag3 Ag12 108.02(5) . . ?
Ag4 Ag3 Ag12 107.68(5) . . ?
Ag7 Ag3 Ag1 61.79(6) . . ?
Ag7 Ag3 Ag4 109.70(6) . . ?
Ag7 Ag3 Ag12 59.58(5) . . ?
Ag7 Ag3 Ag13 109.38(7) . . ?
Ag13 Ag3 Ag1 108.20(7) . . ?
Ag13 Ag3 Ag4 59.91(6) . . ?
Ag13 Ag3 Ag12 60.35(6) . . ?
Pd Ag3 Ag1 58.34(5) . . ?
Pd Ag3 Ag4 58.45(5) . . ?
Pd Ag3 Ag7 59.51(6) . . ?
Pd Ag3 Ag12 57.86(5) . . ?
Pd Ag3 Ag13 59.03(6) . . ?
P3 Ag3 Ag1 119.08(13) . . ?
P3 Ag3 Ag4 118.12(13) . . ?
P3 Ag3 Ag7 122.36(15) . . ?
P3 Ag3 Ag12 125.80(13) . . ?
P3 Ag3 Ag13 121.27(15) . . ?
P3 Ag3 Pd 176.26(13) . . ?
Ag1 Ag4 Ag3 59.66(6) . . ?
Ag1 Ag4 Ag6 58.68(6) . . ?
Ag1 Ag4 Ag13 107.66(7) . . ?
Ag3 Ag4 Ag6 106.30(6) . . ?
Ag10 Ag4 Ag1 106.87(6) . . ?
Ag10 Ag4 Ag3 108.17(6) . . ?
Ag10 Ag4 Ag6 59.26(5) . . ?
Ag10 Ag4 Ag13 62.18(6) . . ?
Ag13 Ag4 Ag3 59.25(5) . . ?
Ag13 Ag4 Ag6 108.57(7) . . ?
Pd Ag4 Ag1 58.04(5) . . ?
Pd Ag4 Ag3 57.52(5) . . ?
Pd Ag4 Ag6 57.73(5) . . ?
Pd Ag4 Ag10 58.25(6) . . ?
Pd Ag4 Ag13 58.49(6) . . ?
P1 Ag4 Ag1 120.64(17) . . ?
P1 Ag4 Ag3 118.93(14) . . ?
P1 Ag4 Ag6 124.97(13) . . ?
P1 Ag4 Ag10 124.77(17) . . ?
P1 Ag4 Ag13 120.47(15) . . ?
P1 Ag4 Pd 176.45(15) . . ?
Ag12 Ag5 Ag8 57.85(6) . . ?
Ag13 Ag5 Ag8 58.58(5) . . ?
Ag13 Ag5 Ag12 58.94(5) . . ?
S3 Ag5 Ag8 96.60(12) . . ?
S3 Ag5 Ag12 53.15(12) . . ?
S3 Ag5 Ag13 109.57(13) . . ?
S3 Ag5 S6 117.92(17) . . ?
S5 Ag5 Ag8 109.32(14) . . ?
S5 Ag5 Ag12 98.16(15) . . ?
S5 Ag5 Ag13 53.25(13) . . ?
S5 Ag5 S3 120.66(18) . . ?
S5 Ag5 S6 120.2(2) . . ?
S6 Ag5 Ag8 51.99(12) . . ?
S6 Ag5 Ag12 107.10(13) . . ?
S6 Ag5 Ag13 96.66(14) . . ?
Ag1 Ag6 Ag4 59.47(5) . . ?
Ag1 Ag6 Ag10 107.00(6) . . ?
Ag1 Ag6 Ag11 108.84(7) . . ?
Ag1 Ag6 Ag15 63.90(5) . . ?
Ag4 Ag6 Ag15 116.00(7) . . ?
Ag9 Ag6 Ag1 60.07(6) . . ?
Ag9 Ag6 Ag4 107.65(6) . . ?
Ag9 Ag6 Ag10 109.01(6) . . ?
Ag9 Ag6 Ag11 61.28(5) . . ?
Ag9 Ag6 Ag15 63.41(5) . . ?
Ag10 Ag6 Ag4 58.64(6) . . ?
Ag10 Ag6 Ag11 60.58(5) . . ?
Ag10 Ag6 Ag15 169.99(6) . . ?
Ag11 Ag6 Ag4 107.54(6) . . ?
Ag11 Ag6 Ag15 116.95(6) . . ?
Pd Ag6 Ag1 58.31(6) . . ?
Pd Ag6 Ag4 57.67(5) . . ?
Pd Ag6 Ag9 58.77(6) . . ?
Pd Ag6 Ag10 58.01(5) . . ?
Pd Ag6 Ag11 58.69(4) . . ?
Pd Ag6 Ag15 112.09(7) . . ?
S1 Ag6 Ag1 115.39(13) . . ?
S1 Ag6 Ag4 139.89(13) . . ?
S1 Ag6 Ag9 100.06(13) . . ?
S1 Ag6 Ag10 136.57(13) . . ?
S1 Ag6 Ag11 111.09(12) . . ?
S1 Ag6 Ag15 53.28(12) . . ?
S1 Ag6 Pd 158.70(13) . . ?
Ag2 Ag7 Ag1 105.23(7) . . ?
Ag2 Ag7 Ag9 58.56(4) . . ?
Ag3 Ag7 Ag1 59.72(5) . . ?
Ag3 Ag7 Ag2 108.35(6) . . ?
Ag3 Ag7 Ag9 106.97(7) . . ?
Ag3 Ag7 Ag12 61.75(6) . . ?
Ag9 Ag7 Ag1 58.34(5) . . ?
Ag12 Ag7 Ag1 108.09(6) . . ?
Ag12 Ag7 Ag2 59.91(5) . . ?
Ag12 Ag7 Ag9 107.13(6) . . ?
Pd Ag7 Ag1 57.23(6) . . ?
Pd Ag7 Ag2 57.49(4) . . ?
Pd Ag7 Ag3 58.21(5) . . ?
Pd Ag7 Ag9 57.83(6) . . ?
Pd Ag7 Ag12 58.23(5) . . ?
P6 Ag7 Ag1 125.87(13) . . ?
P6 Ag7 Ag2 119.25(11) . . ?
P6 Ag7 Ag3 123.96(12) . . ?
P6 Ag7 Ag9 121.91(13) . . ?
P6 Ag7 Ag12 119.86(13) . . ?
P6 Ag7 Pd 176.62(12) . . ?
Ag2 Ag8 Ag5 114.49(8) . . ?
Ag10 Ag8 Ag2 106.51(6) . . ?
Ag10 Ag8 Ag5 115.51(6) . . ?
Ag10 Ag8 Ag11 60.52(5) . . ?
Ag10 Ag8 Ag12 108.98(7) . . ?
Ag10 Ag8 Ag13 61.47(6) . . ?
Ag11 Ag8 Ag2 58.31(6) . . ?
Ag11 Ag8 Ag5 166.56(6) . . ?
Ag11 Ag8 Ag12 107.57(6) . . ?
Ag11 Ag8 Ag13 109.67(7) . . ?
Ag12 Ag8 Ag2 59.51(5) . . ?
Ag12 Ag8 Ag5 60.48(5) . . ?
Ag12 Ag8 Ag13 60.32(5) . . ?
Ag13 Ag8 Ag2 107.44(6) . . ?
Ag13 Ag8 Ag5 60.00(5) . . ?
Pd Ag8 Ag2 57.58(5) . . ?
Pd Ag8 Ag5 107.65(6) . . ?
Pd Ag8 Ag10 58.18(6) . . ?
Pd Ag8 Ag11 59.02(5) . . ?
Pd Ag8 Ag12 58.43(5) . . ?
Pd Ag8 Ag13 58.36(7) . . ?
S6 Ag8 Ag2 138.03(14) . . ?
S6 Ag8 Ag5 54.74(13) . . ?
S6 Ag8 Ag10 114.46(14) . . ?
S6 Ag8 Ag11 138.55(13) . . ?
S6 Ag8 Ag12 112.20(13) . . ?
S6 Ag8 Ag13 99.85(14) . . ?
S6 Ag8 Pd 158.19(13) . . ?
Ag1 Ag9 Ag7 61.26(5) . . ?
Ag1 Ag9 Ag11 107.94(7) . . ?
Ag1 Ag9 Ag15 64.07(6) . . ?
Ag2 Ag9 Ag1 109.22(7) . . ?
Ag2 Ag9 Ag7 60.67(5) . . ?
Ag2 Ag9 Ag11 58.79(6) . . ?
Ag2 Ag9 Ag15 170.89(6) . . ?
Ag6 Ag9 Ag1 60.20(5) . . ?
Ag6 Ag9 Ag2 107.89(7) . . ?
Ag6 Ag9 Ag7 109.36(7) . . ?
Ag6 Ag9 Ag11 60.01(6) . . ?
Ag6 Ag9 Ag15 63.74(6) . . ?
Ag7 Ag9 Ag11 107.76(7) . . ?
Ag7 Ag9 Ag15 117.37(6) . . ?
Ag11 Ag9 Ag15 116.16(7) . . ?
Pd Ag9 Ag1 58.46(5) . . ?
Pd Ag9 Ag2 58.42(5) . . ?
Pd Ag9 Ag6 59.09(5) . . ?
Pd Ag9 Ag7 58.41(5) . . ?
Pd Ag9 Ag11 58.34(5) . . ?
Pd Ag9 Ag15 112.63(6) . . ?
S4 Ag9 Ag1 101.64(12) . . ?
S4 Ag9 Ag2 134.96(12) . . ?
S4 Ag9 Ag6 115.80(12) . . ?
S4 Ag9 Ag7 111.44(12) . . ?
S4 Ag9 Ag11 138.79(11) . . ?
S4 Ag9 Ag15 54.07(12) . . ?
S4 Ag9 Pd 159.89(12) . . ?
Ag4 Ag10 Ag6 62.10(5) . . ?
Ag4 Ag10 Ag8 108.41(7) . . ?
Ag4 Ag10 Ag11 109.79(6) . . ?
Ag4 Ag10 Ag13 59.47(5) . . ?
Ag6 Ag10 Ag8 108.12(6) . . ?
Ag6 Ag10 Ag11 59.96(6) . . ?
Ag6 Ag10 Ag13 108.68(7) . . ?
Ag8 Ag10 Ag11 59.78(5) . . ?
Ag8 Ag10 Ag13 59.90(6) . . ?
Ag11 Ag10 Ag13 107.85(7) . . ?
Pd Ag10 Ag4 59.21(5) . . ?
Pd Ag10 Ag6 59.02(5) . . ?
Pd Ag10 Ag8 58.27(6) . . ?
Pd Ag10 Ag11 58.78(5) . . ?
Pd Ag10 Ag13 57.82(6) . . ?
P7 Ag10 Ag4 123.78(17) . . ?
P7 Ag10 Ag6 119.45(14) . . ?
P7 Ag10 Ag8 120.67(17) . . ?
P7 Ag10 Ag11 117.37(15) . . ?
P7 Ag10 Ag13 125.41(14) . . ?
P7 Ag10 Pd 176.14(15) . . ?
Ag2 Ag11 Ag6 107.31(5) . . ?
Ag2 Ag11 Ag8 61.80(5) . . ?
Ag2 Ag11 Ag9 59.39(5) . . ?
Ag2 Ag11 Ag10 108.61(6) . . ?
Ag6 Ag11 Ag9 58.70(6) . . ?
Ag6 Ag11 Ag10 59.46(5) . . ?
Ag8 Ag11 Ag6 107.65(5) . . ?
Ag8 Ag11 Ag9 107.98(6) . . ?
Ag8 Ag11 Ag10 59.70(6) . . ?
Ag10 Ag11 Ag9 106.09(7) . . ?
Pd Ag11 Ag2 58.45(5) . . ?
Pd Ag11 Ag6 58.44(6) . . ?
Pd Ag11 Ag8 57.85(5) . . ?
Pd Ag11 Ag9 57.79(6) . . ?
Pd Ag11 Ag10 57.54(6) . . ?
P8 Ag11 Ag2 123.75(14) . . ?
P8 Ag11 Ag6 121.35(14) . . ?
P8 Ag11 Ag8 120.17(13) . . ?
P8 Ag11 Ag9 125.41(13) . . ?
P8 Ag11 Ag10 119.14(13) . . ?
P8 Ag11 Pd 176.54(13) . . ?
Ag2 Ag12 Ag3 106.60(6) . . ?
Ag2 Ag12 Ag5 116.96(7) . . ?
Ag2 Ag12 Ag13 108.69(6) . . ?
Ag3 Ag12 Ag5 112.94(6) . . ?
Ag7 Ag12 Ag2 60.74(6) . . ?
Ag7 Ag12 Ag3 58.67(5) . . ?
Ag7 Ag12 Ag5 166.89(6) . . ?
Ag7 Ag12 Ag8 109.41(6) . . ?
Ag7 Ag12 Ag13 107.23(6) . . ?
Ag8 Ag12 Ag2 61.08(5) . . ?
Ag8 Ag12 Ag3 106.68(6) . . ?
Ag8 Ag12 Ag5 61.67(5) . . ?
Ag8 Ag12 Ag13 60.34(6) . . ?
Ag13 Ag12 Ag3 58.65(5) . . ?
Ag13 Ag12 Ag5 60.41(6) . . ?
Pd Ag12 Ag2 58.02(5) . . ?
Pd Ag12 Ag3 57.37(4) . . ?
Pd Ag12 Ag5 108.29(7) . . ?
Pd Ag12 Ag7 59.01(5) . . ?
Pd Ag12 Ag8 58.01(6) . . ?
Pd Ag12 Ag13 58.24(6) . . ?
S3 Ag12 Ag2 115.04(12) . . ?
S3 Ag12 Ag3 137.49(12) . . ?
S3 Ag12 Ag5 54.63(13) . . ?
S3 Ag12 Ag7 138.49(13) . . ?
S3 Ag12 Ag8 100.66(13) . . ?
S3 Ag12 Ag13 112.38(13) . . ?
S3 Ag12 Pd 158.64(13) . . ?
Ag3 Ag13 Ag4 60.84(6) . . ?
Ag3 Ag13 Ag5 115.23(7) . . ?
Ag3 Ag13 Ag8 107.74(7) . . ?
Ag3 Ag13 Ag10 106.43(7) . . ?
Ag3 Ag13 Ag12 61.00(6) . . ?
Ag4 Ag13 Ag5 166.51(6) . . ?
Ag4 Ag13 Ag8 106.47(7) . . ?
Ag4 Ag13 Ag10 58.35(6) . . ?
Ag4 Ag13 Ag12 108.92(7) . . ?
Ag5 Ag13 Ag10 114.25(7) . . ?
Ag8 Ag13 Ag5 61.42(6) . . ?
Ag8 Ag13 Ag10 58.63(5) . . ?
Ag12 Ag13 Ag5 60.65(6) . . ?
Ag12 Ag13 Ag8 59.34(5) . . ?
Ag12 Ag13 Ag10 105.97(7) . . ?
Pd Ag13 Ag3 58.08(5) . . ?
Pd Ag13 Ag4 58.50(5) . . ?
Pd Ag13 Ag5 108.13(6) . . ?
Pd Ag13 Ag8 57.52(5) . . ?
Pd Ag13 Ag10 56.91(5) . . ?
Pd Ag13 Ag12 57.81(5) . . ?
S5 Ag13 Ag3 114.14(15) . . ?
S5 Ag13 Ag4 138.90(14) . . ?
S5 Ag13 Ag5 54.45(13) . . ?
S5 Ag13 Ag8 113.17(14) . . ?
S5 Ag13 Ag10 138.64(16) . . ?
S5 Ag13 Ag12 100.40(15) . . ?
S5 Ag13 Pd 158.21(15) . . ?
Ag6 Ag15 Ag1 52.87(5) . . ?
Ag9 Ag15 Ag1 52.88(4) . . ?
Ag9 Ag15 Ag6 52.86(5) . . ?
S1 Ag15 Ag1 99.75(11) . . ?
S1 Ag15 Ag6 48.22(10) . . ?
S1 Ag15 Ag9 87.97(12) . . ?
S1 Ag15 S2 115.20(16) . . ?
S1 Ag15 S4 115.09(16) . . ?
S2 Ag15 Ag1 47.17(11) . . ?
S2 Ag15 Ag6 86.88(13) . . ?
S2 Ag15 Ag9 98.83(12) . . ?
S2 Ag15 S4 116.33(15) . . ?
S4 Ag15 Ag1 88.16(11) . . ?
S4 Ag15 Ag6 99.28(12) . . ?
S4 Ag15 Ag9 47.91(11) . . ?
P5 Ag15 Ag1 148.79(15) . . ?
P5 Ag15 Ag6 150.85(16) . . ?
P5 Ag15 Ag9 147.48(16) . . ?
P5 Ag15 S1 103.49(18) . . ?
P5 Ag15 S2 103.28(19) . . ?
P5 Ag15 S4 100.35(19) . . ?
Ag1 Pd Ag4 63.22(6) . . ?
Ag1 Pd Ag6 62.62(5) . . ?
Ag1 Pd Ag7 64.53(5) . . ?
Ag1 Pd Ag9 62.65(5) . . ?
Ag1 Pd Ag11 115.98(7) . . ?
Ag1 Pd Ag12 118.15(6) . . ?
Ag1 Pd Ag13 115.69(6) . . ?
Ag2 Pd Ag1 116.34(7) . . ?
Ag2 Pd Ag4 178.41(6) . . ?
Ag2 Pd Ag6 113.81(6) . . ?
Ag2 Pd Ag7 63.90(6) . . ?
Ag2 Pd Ag9 62.61(5) . . ?
Ag2 Pd Ag11 61.96(6) . . ?
Ag2 Pd Ag12 63.61(6) . . ?
Ag2 Pd Ag13 118.25(6) . . ?
Ag3 Pd Ag1 63.57(6) . . ?
Ag3 Pd Ag2 117.30(7) . . ?
Ag3 Pd Ag4 64.02(6) . . ?
Ag3 Pd Ag6 117.27(7) . . ?
Ag3 Pd Ag7 62.29(6) . . ?
Ag3 Pd Ag8 117.35(7) . . ?
Ag3 Pd Ag9 115.23(6) . . ?
Ag3 Pd Ag11 178.98(7) . . ?
Ag3 Pd Ag12 64.77(6) . . ?
Ag3 Pd Ag13 62.89(5) . . ?
Ag4 Pd Ag6 64.60(6) . . ?
Ag4 Pd Ag7 116.70(6) . . ?
Ag4 Pd Ag11 116.71(7) . . ?
Ag6 Pd Ag7 116.42(7) . . ?
Ag6 Pd Ag11 62.87(6) . . ?
Ag8 Pd Ag1 178.14(6) . . ?
Ag8 Pd Ag2 64.89(6) . . ?
Ag8 Pd Ag4 115.51(7) . . ?
Ag8 Pd Ag6 115.71(6) . . ?
Ag8 Pd Ag7 117.30(6) . . ?
Ag8 Pd Ag9 117.58(6) . . ?
Ag8 Pd Ag11 63.13(6) . . ?
Ag8 Pd Ag12 63.56(6) . . ?
Ag8 Pd Ag13 64.12(5) . . ?
Ag9 Pd Ag4 116.17(6) . . ?
Ag9 Pd Ag6 62.13(6) . . ?
Ag9 Pd Ag7 63.76(5) . . ?
Ag9 Pd Ag11 63.87(5) . . ?
Ag9 Pd Ag13 178.10(6) . . ?
Ag10 Pd Ag1 114.62(6) . . ?
Ag10 Pd Ag2 116.85(6) . . ?
Ag10 Pd Ag3 117.32(7) . . ?
Ag10 Pd Ag4 62.54(6) . . ?
Ag10 Pd Ag6 62.98(7) . . ?
Ag10 Pd Ag7 179.14(6) . . ?
Ag10 Pd Ag8 63.55(5) . . ?
Ag10 Pd Ag9 116.08(6) . . ?
Ag10 Pd Ag11 63.68(6) . . ?
Ag10 Pd Ag12 117.87(7) . . ?
Ag10 Pd Ag13 65.27(5) . . ?
Ag11 Pd Ag7 116.70(6) . . ?
Ag12 Pd Ag4 117.98(6) . . ?
Ag12 Pd Ag6 177.42(6) . . ?
Ag12 Pd Ag7 62.76(6) . . ?
Ag12 Pd Ag9 115.77(6) . . ?
Ag12 Pd Ag11 115.06(7) . . ?
Ag12 Pd Ag13 63.94(5) . . ?
Ag13 Pd Ag4 63.01(5) . . ?
Ag13 Pd Ag6 118.21(7) . . ?
Ag13 Pd Ag7 114.87(6) . . ?
Ag13 Pd Ag11 118.02(7) . . ?
Ag6 S1 Ag15 78.50(14) . . ?
C74 S1 Ag6 111.9(5) . . ?
C74 S1 Ag15 97.8(5) . . ?
Ag1 S2 Ag15 79.50(14) . . ?
C176 S2 Ag1 110.5(5) . . ?
C176 S2 Ag15 97.6(4) . . ?
Ag12 S3 Ag5 72.22(14) . . ?
C119 S3 Ag5 105.9(5) . . ?
C119 S3 Ag12 109.0(5) . . ?
Ag9 S4 Ag15 78.02(14) . . ?
C116 S4 Ag9 111.4(4) . . ?
C116 S4 Ag15 98.7(5) . . ?
Ag13 S5 Ag5 72.31(14) . . ?
C24 S5 Ag5 105.2(7) . . ?
C24 S5 Ag13 109.8(6) . . ?
Ag8 S6 Ag5 73.26(15) . . ?
C86 S6 Ag5 108.4(5) . . ?
C86 S6 Ag8 109.6(5) . . ?
C173 P1 Ag4 115.0(5) . . ?
C173 P1 C69 105.8(8) . . ?
C173 P1 C16 103.5(7) . . ?
C69 P1 Ag4 114.1(5) . . ?
C69 P1 C16 102.7(7) . . ?
C16 P1 Ag4 114.5(5) . . ?
C17 P2 Ag2 111.9(4) . . ?
C128 P2 Ag2 116.1(4) . . ?
C128 P2 C17 102.9(6) . . ?
C128 P2 C11 102.2(6) . . ?
C11 P2 Ag2 116.7(4) . . ?
C11 P2 C17 105.6(6) . . ?
C101 P3 Ag3 115.6(4) . . ?
C115 P3 Ag3 115.4(5) . . ?
C115 P3 C101 103.8(6) . . ?
C115 P3 C144 103.9(6) . . ?
C144 P3 Ag3 114.3(4) . . ?
C144 P3 C101 102.3(6) . . ?
C19 P5 Ag15 113.3(5) . . ?
C19 P5 C26 105.1(8) . . ?
C26 P5 Ag15 112.3(6) . . ?
C15 P5 Ag15 114.4(5) . . ?
C15 P5 C19 106.2(7) . . ?
C15 P5 C26 104.6(7) . . ?
C141 P6 Ag7 112.6(4) . . ?
C141 P6 C97 105.8(6) . . ?
C97 P6 Ag7 115.1(4) . . ?
C113 P6 Ag7 117.2(4) . . ?
C113 P6 C141 102.4(6) . . ?
C113 P6 C97 102.1(6) . . ?
C55 P7 Ag10 112.3(5) . . ?
C55 P7 C104 105.6(8) . . ?
C68 P7 Ag10 116.0(5) . . ?
C68 P7 C55 103.3(8) . . ?
C68 P7 C104 104.4(7) . . ?
C104 P7 Ag10 114.0(5) . . ?
C135 P8 Ag11 113.1(5) . . ?
C135 P8 C168 102.0(6) . . ?
C168 P8 Ag11 118.4(4) . . ?
C169 P8 Ag11 114.9(4) . . ?
C169 P8 C135 105.6(6) . . ?
C169 P8 C168 101.1(6) . . ?
C132 O1 C41 112.3(14) . . ?
C29 O2 C75 117.3(17) . . ?
C50 O3 C23 115(2) . . ?
C61 O4 C5 127(2) . . ?
C157 O5 C51 109.8(16) . . ?
C63 O6 C73 120(2) . . ?
C163 O7 C67 117(3) . . ?
C163 O7 C89 110(3) . . ?
C47 O8 C66 114.2(13) . . ?
C70 O9 C1 121(2) . . ?
C147 O10 C130 116.8(11) . . ?
C38 O11 C20 126.3(15) . . ?
C53 O12 C60 113(2) . . ?
C184 O13 C3 113.4(14) . . ?
C54 O14 C37 112.7(14) . . ?
C54 O14 C107 106.6(14) . . ?
C103 O15 C42 115.4(17) . . ?
C105 O17 C84 114.2(14) . . ?
C177 O18 C131 115.4(15) . . ?
C161 O19 C93 114.1(14) . . ?
C185 O20 C39 115.9(18) . . ?
C91 O21 C40 113.8(16) . . ?
C76 O22 C127 123.3(19) . . ?
O9 C1 H1A 109.5 . . ?
O9 C1 H1B 109.5 . . ?
O9 C1 H1C 109.5 . . ?
H1A C1 H1B 109.5 . . ?
H1A C1 H1C 109.5 . . ?
H1B C1 H1C 109.5 . . ?
O13 C3 H3A 109.5 . . ?
O13 C3 H3B 109.5 . . ?
O13 C3 H3C 109.5 . . ?
H3A C3 H3B 109.5 . . ?
H3A C3 H3C 109.5 . . ?
H3B C3 H3C 109.5 . . ?
O4 C5 C109 122.0(7) . . ?
O4 C5 C160 117.8(7) . . ?
C109 C5 C160 120.0 . . ?
C5 C109 H109 120.0 . . ?
C5 C109 C148 120.0 . . ?
C148 C109 H109 120.0 . . ?
C109 C148 H148 120.0 . . ?
C109 C148 C19 120.0 . . ?
C19 C148 H148 120.0 . . ?
C148 C19 P5 128.1(7) . . ?
C162 C19 P5 111.9(7) . . ?
C162 C19 C148 120.0 . . ?
C19 C162 H162 120.0 . . ?
C19 C162 C160 120.0 . . ?
C160 C162 H162 120.0 . . ?
C5 C160 H160 120.0 . . ?
C162 C160 C5 120.0 . . ?
C162 C160 H160 120.0 . . ?
O11 C20 H20A 109.3 . . ?
O11 C20 H20B 111.6 . . ?
O11 C20 H20C 107.4 . . ?
H20A C20 H20B 109.5 . . ?
H20A C20 H20C 109.4 . . ?
H20B C20 H20C 109.5 . . ?
O3 C23 H23A 109.5 . . ?
O3 C23 H23B 109.5 . . ?
O3 C23 H23C 109.4 . . ?
H23A C23 H23B 109.5 . . ?
H23A C23 H23C 109.5 . . ?
H23B C23 H23C 109.5 . . ?
O2 C29 C117 121.9(13) . . ?
O2 C29 C34 118.1(13) . . ?
C117 C29 C34 120.0 . . ?
C29 C117 H117 120.0 . . ?
C8 C117 C29 120.0 . . ?
C8 C117 H117 120.0 . . ?
C117 C8 H8 120.0 . . ?
C55 C8 C117 120.0 . . ?
C55 C8 H8 120.0 . . ?
C8 C55 P7 120.4(9) . . ?
C8 C55 C85 120.0 . . ?
C85 C55 P7 119.6(9) . . ?
C55 C85 H85 120.0 . . ?
C34 C85 C55 120.0 . . ?
C34 C85 H85 120.0 . . ?
C29 C34 H34 120.0 . . ?
C85 C34 C29 120.0 . . ?
C85 C34 H34 120.0 . . ?
C24 C30 H30 120.0 . . ?
C24 C30 C7 120.0 . . ?
C7 C30 H30 120.0 . . ?
C30 C24 S5 117.8(9) . . ?
C142 C24 S5 122.2(9) . . ?
C142 C24 C30 120.0 . . ?
C24 C142 H142 120.0 . . ?
C24 C142 C120 120.0 . . ?
C120 C142 H142 120.0 . . ?
C142 C120 H120 120.0 . . ?
C142 C120 C18 120.0 . . ?
C18 C120 H120 120.0 . . ?
C120 C18 H18 120.0 . . ?
C7 C18 C120 120.0 . . ?
C7 C18 H18 120.0 . . ?
C30 C7 H7 120.0 . . ?
C18 C7 C30 120.0 . . ?
C18 C7 H7 120.0 . . ?
O20 C39 H39A 109.5 . . ?
O20 C39 H39B 109.5 . . ?
O20 C39 H39C 109.5 . . ?
H39A C39 H39B 109.5 . . ?
H39A C39 H39C 109.5 . . ?
H39B C39 H39C 109.5 . . ?
O21 C40 H40A 109.5 . . ?
O21 C40 H40B 109.5 . . ?
O21 C40 H40C 109.5 . . ?
H40A C40 H40B 109.5 . . ?
H40A C40 H40C 109.5 . . ?
H40B C40 H40C 109.5 . . ?
O1 C41 H41A 109.5 . . ?
O1 C41 H41B 109.5 . . ?
O1 C41 H41C 109.5 . . ?
H41A C41 H41B 109.5 . . ?
H41A C41 H41C 109.5 . . ?
H41B C41 H41C 109.5 . . ?
O15 C42 H42A 109.5 . . ?
O15 C42 H42B 109.5 . . ?
O15 C42 H42C 109.5 . . ?
H42A C42 H42B 109.5 . . ?
H42A C42 H42C 109.5 . . ?
H42B C42 H42C 109.5 . . ?
O8 C47 C129 117.5(9) . . ?
O8 C47 C72 122.5(9) . . ?
C129 C47 C72 120.0 . . ?
C47 C129 H129 120.0 . . ?
C31 C129 C47 120.0 . . ?
C31 C129 H129 120.0 . . ?
C129 C31 H31 120.0 . . ?
C101 C31 C129 120.0 . . ?
C101 C31 H31 120.0 . . ?
C31 C101 P3 120.5(6) . . ?
C31 C101 C57 120.0 . . ?
C57 C101 P3 119.4(6) . . ?
C101 C57 H57 120.0 . . ?
C101 C57 C72 120.0 . . ?
C72 C57 H57 120.0 . . ?
C47 C72 H72 120.0 . . ?
C57 C72 C47 120.0 . . ?
C57 C72 H72 120.0 . . ?
O5 C51 H51A 109.5 . . ?
O5 C51 H51B 109.5 . . ?
O5 C51 H51C 109.5 . . ?
H51A C51 H51B 109.5 . . ?
H51A C51 H51C 109.5 . . ?
H51B C51 H51C 109.5 . . ?
C78 C52 H52 120.0 . . ?
C78 C52 C48 120.0 . . ?
C48 C52 H52 120.0 . . ?
C52 C78 H78 120.0 . . ?
C33 C78 C52 120.0 . . ?
C33 C78 H78 120.0 . . ?
C78 C33 H33 120.0 . . ?
C78 C33 C25 120.0 . . ?
C25 C33 H33 120.0 . . ?
C33 C25 H25 120.0 . . ?
C119 C25 C33 120.0 . . ?
C119 C25 H25 120.0 . . ?
C25 C119 S3 117.4(7) . . ?
C25 C119 C48 120.0 . . ?
C48 C119 S3 122.6(7) . . ?
C52 C48 H48 120.0 . . ?
C119 C48 C52 120.0 . . ?
C119 C48 H48 120.0 . . ?
C79 C56 H56 120.0 . . ?
C79 C56 C26 120.0 . . ?
C26 C56 H56 120.0 . . ?
C56 C79 H79 120.0 . . ?
C50 C79 C56 120.0 . . ?
C50 C79 H79 120.0 . . ?
O3 C50 C79 118.5(14) . . ?
O3 C50 C9 121.5(14) . . ?
C79 C50 C9 120.0 . . ?
C50 C9 H9 120.0 . . ?
C143 C9 C50 120.0 . . ?
C143 C9 H9 120.0 . . ?
C9 C143 H143 120.0 . . ?
C26 C143 C9 120.0 . . ?
C26 C143 H143 120.0 . . ?
C56 C26 P5 122.7(9) . . ?
C143 C26 P5 117.2(9) . . ?
C143 C26 C56 120.0 . . ?
O12 C60 H60A 109.5 . . ?
O12 C60 H60B 109.5 . . ?
O12 C60 H60C 109.5 . . ?
H60A C60 H60B 109.5 . . ?
H60A C60 H60C 109.5 . . ?
H60B C60 H60C 109.5 . . ?
O4 C61 H61A 109.5 . . ?
O4 C61 H61B 109.5 . . ?
O4 C61 H61C 109.5 . . ?
H61A C61 H61B 109.5 . . ?
H61A C61 H61C 109.5 . . ?
H61B C61 H61C 109.5 . . ?
O6 C63 H63A 109.5 . . ?
O6 C63 H63B 109.5 . . ?
O6 C63 H63C 109.5 . . ?
H63A C63 H63B 109.5 . . ?
H63A C63 H63C 109.5 . . ?
H63B C63 H63C 109.5 . . ?
O8 C66 H66A 109.5 . . ?
O8 C66 H66B 109.5 . . ?
O8 C66 H66C 109.5 . . ?
H66A C66 H66B 109.5 . . ?
H66A C66 H66C 109.5 . . ?
H66B C66 H66C 109.5 . . ?
O9 C70 C58 112.9(12) . . ?
O9 C70 C65 127.1(12) . . ?
C58 C70 C65 120.0 . . ?
C70 C58 H58 120.0 . . ?
C22 C58 C70 120.0 . . ?
C22 C58 H58 120.0 . . ?
C58 C22 H22 120.0 . . ?
C58 C22 C68 120.0 . . ?
C68 C22 H22 120.0 . . ?
C22 C68 P7 117.8(8) . . ?
C28 C68 P7 122.2(8) . . ?
C28 C68 C22 120.0 . . ?
C68 C28 H28 120.0 . . ?
C68 C28 C65 120.0 . . ?
C65 C28 H28 120.0 . . ?
C70 C65 H65 120.0 . . ?
C28 C65 C70 120.0 . . ?
C28 C65 H65 120.0 . . ?
O2 C75 H75A 110.8 . . ?
O2 C75 H75B 108.0 . . ?
O2 C75 H75C 109.6 . . ?
H75A C75 H75B 109.5 . . ?
H75A C75 H75C 109.5 . . ?
H75B C75 H75C 109.5 . . ?
O22 C76 H76A 109.5 . . ?
O22 C76 H76B 109.5 . . ?
O22 C76 H76C 109.5 . . ?
H76A C76 H76B 109.5 . . ?
H76A C76 H76C 109.5 . . ?
H76B C76 H76C 109.5 . . ?
C135 C81 H81 120.0 . . ?
C135 C81 C151 120.0 . . ?
C151 C81 H81 120.0 . . ?
C81 C135 P8 124.8(7) . . ?
C81 C135 C137 120.0 . . ?
C137 C135 P8 115.1(7) . . ?
C135 C137 H137 120.0 . . ?
C149 C137 C135 120.0 . . ?
C149 C137 H137 120.0 . . ?
C137 C149 H149 120.0 . . ?
C137 C149 C127 120.0 . . ?
C127 C149 H149 120.0 . . ?
O22 C127 C149 116.1(11) . . ?
O22 C127 C151 123.9(11) . . ?
C151 C127 C149 120.0 . . ?
C81 C151 H151 120.0 . . ?
C127 C151 C81 120.0 . . ?
C127 C151 H151 120.0 . . ?
O17 C84 H84A 109.5 . . ?
O17 C84 H84B 109.5 . . ?
O17 C84 H84C 109.5 . . ?
H84A C84 H84B 109.5 . . ?
H84A C84 H84C 109.5 . . ?
H84B C84 H84C 109.5 . . ?
O21 C91 C45 125.7(11) . . ?
O21 C91 C21 114.2(12) . . ?
C45 C91 C21 120.0 . . ?
C91 C45 H45 120.0 . . ?
C77 C45 C91 120.0 . . ?
C77 C45 H45 120.0 . . ?
C45 C77 H77 120.0 . . ?
C17 C77 C45 120.0 . . ?
C17 C77 H77 120.0 . . ?
C77 C17 P2 123.7(7) . . ?
C77 C17 C94 120.0 . . ?
C94 C17 P2 116.1(7) . . ?
C17 C94 H94 120.0 . . ?
C17 C94 C21 120.0 . . ?
C21 C94 H94 120.0 . . ?
C91 C21 H21 120.0 . . ?
C94 C21 C91 120.0 . . ?
C94 C21 H21 120.0 . . ?
C103 C92 H92 120.0 . . ?
C103 C92 C153 120.0 . . ?
C153 C92 H92 120.0 . . ?
O15 C103 C92 114.6(11) . . ?
O15 C103 C145 125.4(11) . . ?
C145 C103 C92 120.0 . . ?
C103 C145 H145 120.0 . . ?
C103 C145 C136 120.0 . . ?
C136 C145 H145 120.0 . . ?
C145 C136 H136 120.0 . . ?
C145 C136 C141 120.0 . . ?
C141 C136 H136 120.0 . . ?
C136 C141 P6 123.1(6) . . ?
C153 C141 P6 116.8(6) . . ?
C153 C141 C136 120.0 . . ?
C92 C153 H153 120.0 . . ?
C141 C153 C92 120.0 . . ?
C141 C153 H153 120.0 . . ?
O19 C93 H93A 109.5 . . ?
O19 C93 H93B 109.5 . . ?
O19 C93 H93C 109.5 . . ?
H93A C93 H93B 109.5 . . ?
H93A C93 H93C 109.5 . . ?
H93B C93 H93C 109.5 . . ?
C138 C95 H95 120.0 . . ?
C138 C95 C185 120.0 . . ?
C185 C95 H95 120.0 . . ?
C95 C138 H138 120.0 . . ?
C115 C138 C95 120.0 . . ?
C115 C138 H138 120.0 . . ?
C138 C115 P3 123.6(7) . . ?
C138 C115 C13 120.0 . . ?
C13 C115 P3 116.2(7) . . ?
C115 C13 H13 120.0 . . ?
C164 C13 C115 120.0 . . ?
C164 C13 H13 120.0 . . ?
C13 C164 H164 120.0 . . ?
C185 C164 C13 120.0 . . ?
C185 C164 H164 120.0 . . ?
O20 C185 C95 124.6(12) . . ?
O20 C185 C164 115.3(12) . . ?
C164 C185 C95 120.0 . . ?
O17 C105 C14 125.3(10) . . ?
O17 C105 C98 114.7(10) . . ?
C14 C105 C98 120.0 . . ?
C105 C14 H14 120.0 . . ?
C27 C14 C105 120.0 . . ?
C27 C14 H14 120.0 . . ?
C14 C27 H27 120.0 . . ?
C14 C27 C97 120.0 . . ?
C97 C27 H27 120.0 . . ?
C27 C97 P6 117.5(7) . . ?
C43 C97 P6 122.5(7) . . ?
C43 C97 C27 120.0 . . ?
C97 C43 H43 120.0 . . ?
C97 C43 C98 120.0 . . ?
C98 C43 H43 120.0 . . ?
C105 C98 H98 120.0 . . ?
C43 C98 C105 120.0 . . ?
C43 C98 H98 120.0 . . ?
C100 C106 H106 120.0 . . ?
C100 C106 C10 120.0 . . ?
C10 C106 H106 120.0 . . ?
C106 C100 H100 120.0 . . ?
C74 C100 C106 120.0 . . ?
C74 C100 H100 120.0 . . ?
C100 C74 S1 120.5(7) . . ?
C133 C74 S1 119.5(7) . . ?
C133 C74 C100 120.0 . . ?
C74 C133 H133 120.0 . . ?
C74 C133 C146 120.0 . . ?
C146 C133 H133 120.0 . . ?
C133 C146 H146 120.0 . . ?
C133 C146 C10 120.0 . . ?
C10 C146 H146 120.0 . . ?
C106 C10 H10 120.0 . . ?
C146 C10 C106 120.0 . . ?
C146 C10 H10 120.0 . . ?
C161 C108 H108 120.0 . . ?
C161 C108 C170 120.0 . . ?
C170 C108 H108 120.0 . . ?
O19 C161 C108 116.0(10) . . ?
O19 C161 C159 124.0(10) . . ?
C108 C161 C159 120.0 . . ?
C161 C159 H159 120.0 . . ?
C174 C159 C161 120.0 . . ?
C174 C159 H159 120.0 . . ?
C159 C174 H174 120.0 . . ?
C168 C174 C159 120.0 . . ?
C168 C174 H174 120.0 . . ?
C174 C168 P8 118.9(6) . . ?
C174 C168 C170 120.0 . . ?
C170 C168 P8 120.9(6) . . ?
C108 C170 H170 120.0 . . ?
C168 C170 C108 120.0 . . ?
C168 C170 H170 120.0 . . ?
C171 C110 H110 120.0 . . ?
C171 C110 C53 120.0 . . ?
C53 C110 H110 120.0 . . ?
C110 C171 H171 120.0 . . ?
C173 C171 C110 120.0 . . ?
C173 C171 H171 120.0 . . ?
C171 C173 P1 118.0(8) . . ?
C181 C173 P1 122.0(8) . . ?
C181 C173 C171 120.0 . . ?
C173 C181 H181 120.0 . . ?
C173 C181 C112 120.0 . . ?
C112 C181 H181 120.0 . . ?
C181 C112 H112 120.0 . . ?
C53 C112 C181 120.0 . . ?
C53 C112 H112 120.0 . . ?
O12 C53 C110 114.6(12) . . ?
O12 C53 C112 125.3(12) . . ?
C112 C53 C110 120.0 . . ?
C69 C118 H118 120.0 . . ?
C69 C118 C6 120.0 . . ?
C6 C118 H118 120.0 . . ?
C118 C69 P1 122.6(8) . . ?
C124 C69 P1 117.4(8) . . ?
C124 C69 C118 120.0 . . ?
C69 C124 H124 120.0 . . ?
C69 C124 C59 120.0 . . ?
C59 C124 H124 120.0 . . ?
C124 C59 H59 120.0 . . ?
C73 C59 C124 120.0 . . ?
C73 C59 H59 120.0 . . ?
O6 C73 C59 128.1(12) . . ?
O6 C73 C6 111.5(12) . . ?
C59 C73 C6 120.0 . . ?
C118 C6 H6 120.0 . . ?
C73 C6 C118 120.0 . . ?
C73 C6 H6 120.0 . . ?
C83 C121 H121 120.0 . . ?
C83 C121 C54 120.0 . . ?
C54 C121 H121 120.0 . . ?
C121 C83 H83 120.0 . . ?
C121 C83 C15 120.0 . . ?
C15 C83 H83 120.0 . . ?
C83 C15 P5 123.4(8) . . ?
C36 C15 P5 116.1(8) . . ?
C36 C15 C83 120.0 . . ?
C15 C36 H36 120.0 . . ?
C15 C36 C46 120.0 . . ?
C46 C36 H36 120.0 . . ?
C36 C46 H46 120.0 . . ?
C36 C46 C54 120.0 . . ?
C54 C46 H46 120.0 . . ?
O14 C54 C121 119.3(12) . . ?
O14 C54 C46 120.7(12) . . ?
C46 C54 C121 120.0 . . ?
C64 C122 H122 120.0 . . ?
C64 C122 C82 120.0 . . ?
C82 C122 H122 120.0 . . ?
C122 C64 H64 120.0 . . ?
C122 C64 C2 120.0 . . ?
C2 C64 H64 120.0 . . ?
C64 C2 H2 120.0 . . ?
C86 C2 C64 120.0 . . ?
C86 C2 H2 120.0 . . ?
C2 C86 S6 121.8(9) . . ?
C2 C86 C123 120.0 . . ?
C123 C86 S6 118.0(9) . . ?
C86 C123 H123 120.0 . . ?
C82 C123 C86 120.0 . . ?
C82 C123 H123 120.0 . . ?
C122 C82 H82 120.0 . . ?
C123 C82 C122 120.0 . . ?
C123 C82 H82 120.0 . . ?
C96 C125 H125 120.0 . . ?
C96 C125 C38 120.0 . . ?
C38 C125 H125 120.0 . . ?
C125 C96 H96 120.0 . . ?
C125 C96 C16 120.0 . . ?
C16 C96 H96 120.0 . . ?
C96 C16 P1 119.6(8) . . ?
C49 C16 P1 120.0(8) . . ?
C49 C16 C96 120.0 . . ?
C16 C49 H49 120.0 . . ?
C16 C49 C126 120.0 . . ?
C126 C49 H49 120.0 . . ?
C49 C126 H126 120.0 . . ?
C38 C126 C49 120.0 . . ?
C38 C126 H126 120.0 . . ?
O11 C38 C125 117.1(7) . . ?
O11 C38 C126 122.9(7) . . ?
C126 C38 C125 120.0 . . ?
O10 C130 H13A 109.4 . . ?
O10 C130 H13B 109.5 . . ?
O10 C130 H13C 109.5 . . ?
H13A C130 H13B 109.5 . . ?
H13A C130 H13C 109.5 . . ?
H13B C130 H13C 109.5 . . ?
O18 C131 H13D 109.5 . . ?
O18 C131 H13E 109.5 . . ?
O18 C131 H13F 109.5 . . ?
H13D C131 H13E 109.5 . . ?
H13D C131 H13F 109.5 . . ?
H13E C131 H13F 109.5 . . ?
O1 C132 C102 126.2(11) . . ?
O1 C132 C99 113.7(11) . . ?
C102 C132 C99 120.0 . . ?
C132 C102 H102 120.0 . . ?
C132 C102 C62 120.0 . . ?
C62 C102 H102 120.0 . . ?
C102 C62 H62 120.0 . . ?
C102 C62 C144 120.0 . . ?
C144 C62 H62 120.0 . . ?
C62 C144 P3 117.1(6) . . ?
C12 C144 P3 122.9(6) . . ?
C12 C144 C62 120.0 . . ?
C144 C12 H12 120.0 . . ?
C144 C12 C99 120.0 . . ?
C99 C12 H12 120.0 . . ?
C132 C99 H99 120.0 . . ?
C12 C99 C132 120.0 . . ?
C12 C99 H99 120.0 . . ?
C150 C134 H134 120.0 . . ?
C150 C134 C157 120.0 . . ?
C157 C134 H134 120.0 . . ?
C134 C150 H150 120.0 . . ?
C128 C150 C134 120.0 . . ?
C128 C150 H150 120.0 . . ?
C150 C128 P2 121.2(7) . . ?
C150 C128 C139 120.0 . . ?
C139 C128 P2 118.8(7) . . ?
C128 C139 H139 120.0 . . ?
C128 C139 C155 120.0 . . ?
C155 C139 H139 120.0 . . ?
C139 C155 H155 120.0 . . ?
C157 C155 C139 120.0 . . ?
C157 C155 H155 120.0 . . ?
C134 C157 O5 112.6(11) . . ?
C155 C157 O5 127.4(11) . . ?
C155 C157 C134 120.0 . . ?
C80 C140 H140 120.0 . . ?
C80 C140 C156 120.0 . . ?
C156 C140 H140 120.0 . . ?
C140 C80 H80 120.0 . . ?
C140 C80 C116 120.0 . . ?
C116 C80 H80 120.0 . . ?
C80 C116 S4 122.9(7) . . ?
C154 C116 S4 117.1(7) . . ?
C154 C116 C80 120.0 . . ?
C116 C154 H154 120.0 . . ?
C152 C154 C116 120.0 . . ?
C152 C154 H154 120.0 . . ?
C154 C152 H152 120.0 . . ?
C154 C152 C156 120.0 . . ?
C156 C152 H152 120.0 . . ?
C140 C156 H156 120.0 . . ?
C152 C156 C140 120.0 . . ?
C152 C156 H156 120.0 . . ?
O7 C163 C172 120.4(11) . . ?
O7 C163 C90 119.6(11) . . ?
C172 C163 C90 120.0 . . ?
C163 C172 H172 120.0 . . ?
C163 C172 C71 120.0 . . ?
C71 C172 H172 120.0 . . ?
C172 C71 H71 120.0 . . ?
C169 C71 C172 120.0 . . ?
C169 C71 H71 120.0 . . ?
C71 C169 P8 122.2(7) . . ?
C4 C169 P8 117.8(7) . . ?
C4 C169 C71 120.0 . . ?
C169 C4 H4 120.0 . . ?
C169 C4 C90 120.0 . . ?
C90 C4 H4 120.0 . . ?
C163 C90 H90 120.0 . . ?
C4 C90 C163 120.0 . . ?
C4 C90 H90 120.0 . . ?
C166 C176 S2 122.0(8) . . ?
C166 C176 C167 120.0 . . ?
C167 C176 S2 118.0(8) . . ?
C176 C166 H166 120.0 . . ?
C176 C166 C178 120.0 . . ?
C178 C166 H166 120.0 . . ?
C166 C178 H178 120.0 . . ?
C166 C178 C175 120.0 . . ?
C175 C178 H178 120.0 . . ?
C178 C175 H175 120.0 . . ?
C179 C175 C178 120.0 . . ?
C179 C175 H175 120.0 . . ?
C175 C179 H179 120.0 . . ?
C167 C179 C175 120.0 . . ?
C167 C179 H179 120.0 . . ?
C176 C167 H167 120.0 . . ?
C179 C167 C176 120.0 . . ?
C179 C167 H167 120.0 . . ?
O18 C177 C180 125.7(10) . . ?
O18 C177 C111 114.3(10) . . ?
C180 C177 C111 120.0 . . ?
C177 C180 H180 120.0 . . ?
C183 C180 C177 120.0 . . ?
C183 C180 H180 120.0 . . ?
C180 C183 H183 120.0 . . ?
C113 C183 C180 120.0 . . ?
C113 C183 H183 120.0 . . ?
C183 C113 P6 119.3(6) . . ?
C183 C113 C158 120.0 . . ?
C158 C113 P6 120.7(6) . . ?
C113 C158 H158 120.0 . . ?
C111 C158 C113 120.0 . . ?
C111 C158 H158 120.0 . . ?
C177 C111 H111 120.0 . . ?
C158 C111 C177 120.0 . . ?
C158 C111 H111 120.0 . . ?
O13 C184 C182 126.5(10) . . ?
O13 C184 C35 113.3(10) . . ?
C182 C184 C35 120.0 . . ?
C184 C182 H182 120.0 . . ?
C184 C182 C88 120.0 . . ?
C88 C182 H182 120.0 . . ?
C182 C88 H88 120.0 . . ?
C11 C88 C182 120.0 . . ?
C11 C88 H88 120.0 . . ?
C88 C11 P2 117.2(6) . . ?
C44 C11 P2 122.8(6) . . ?
C44 C11 C88 120.0 . . ?
C11 C44 H44 120.0 . . ?
C11 C44 C35 120.0 . . ?
C35 C44 H44 120.0 . . ?
C184 C35 H35 120.0 . . ?
C44 C35 C184 120.0 . . ?
C44 C35 H35 120.0 . . ?
C104 C186 H186 120.0 . . ?
C104 C186 C114 120.0 . . ?
C114 C186 H186 120.0 . . ?
C186 C104 P7 121.8(6) . . ?
C186 C104 C165 120.0 . . ?
C165 C104 P7 118.0(6) . . ?
C104 C165 H165 120.0 . . ?
C104 C165 C32 120.0 . . ?
C32 C165 H165 120.0 . . ?
C165 C32 H32 120.0 . . ?
C147 C32 C165 120.0 . . ?
C147 C32 H32 120.0 . . ?
O10 C147 C32 122.7(7) . . ?
O10 C147 C114 117.3(7) . . ?
C114 C147 C32 120.0 . . ?
C186 C114 H114 120.0 . . ?
C147 C114 C186 120.0 . . ?
C147 C114 H114 120.0 . . ?
O14 C37 H37A 109.5 . . ?
O14 C37 H37B 109.5 . . ?
O14 C37 H37C 109.5 . . ?
H37A C37 H37B 109.5 . . ?
H37A C37 H37C 109.5 . . ?
H37B C37 H37C 109.5 . . ?
O7 C67 H67A 109.5 . . ?
O7 C67 H67B 109.5 . . ?
O7 C67 H67C 109.5 . . ?
H67A C67 H67B 109.5 . . ?
H67A C67 H67C 109.5 . . ?
H67B C67 H67C 109.5 . . ?
O7 C89 H89A 108.0 . . ?
O7 C89 H89B 111.5 . . ?
O7 C89 H89C 108.9 . . ?
H89A C89 H89B 109.5 . . ?
H89A C89 H89C 109.5 . . ?
H89B C89 H89C 109.5 . . ?
O14 C107 H10A 125.9 . . ?
O14 C107 H10B 113.8 . . ?
O14 C107 H10C 85.1 . . ?
H10A C107 H10B 109.5 . . ?
H10A C107 H10C 109.5 . . ?
H10B C107 H10C 109.5 . . ?

loop_
_geom_bond_atom_site_label_1
_geom_bond_atom_site_label_2
_geom_bond_distance
_geom_bond_site_symmetry_2
_geom_bond_publ_flag
Ag1 Ag3 2.858(2) . ?
Ag1 Ag4 2.858(2) . ?
Ag1 Ag6 2.835(2) . ?
Ag1 Ag7 2.916(2) . ?
Ag1 Ag9 2.831(2) . ?
Ag1 Ag15 3.193(3) . ?
Ag1 Pd 2.716(2) . ?
Ag1 S2 2.382(5) . ?
Ag2 Ag7 2.889(2) . ?
Ag2 Ag8 2.910(2) . ?
Ag2 Ag9 2.828(2) . ?
Ag2 Ag11 2.810(3) . ?
Ag2 Ag12 2.866(2) . ?
Ag2 Pd 2.713(2) . ?
Ag2 P2 2.424(5) . ?
Ag3 Ag4 2.887(3) . ?
Ag3 Ag7 2.822(2) . ?
Ag3 Ag12 2.910(3) . ?
Ag3 Ag13 2.841(2) . ?
Ag3 Pd 2.709(2) . ?
Ag3 P3 2.424(4) . ?
Ag4 Ag6 2.926(2) . ?
Ag4 Ag10 2.827(3) . ?
Ag4 Ag13 2.860(2) . ?
Ag4 Pd 2.737(2) . ?
Ag4 P1 2.468(5) . ?
Ag5 Ag8 2.976(2) . ?
Ag5 Ag12 2.942(2) . ?
Ag5 Ag13 2.935(2) . ?
Ag5 S3 2.519(5) . ?
Ag5 S5 2.507(5) . ?
Ag5 S6 2.538(5) . ?
Ag6 Ag9 2.822(2) . ?
Ag6 Ag10 2.845(2) . ?
Ag6 Ag11 2.860(3) . ?
Ag6 Ag15 3.174(3) . ?
Ag6 Pd 2.738(2) . ?
Ag6 S1 2.416(5) . ?
Ag7 Ag9 2.892(2) . ?
Ag7 Ag12 2.849(2) . ?
Ag7 Pd 2.747(2) . ?
Ag7 P6 2.443(5) . ?
Ag8 Ag10 2.854(2) . ?
Ag8 Ag11 2.857(2) . ?
Ag8 Ag12 2.863(2) . ?
Ag8 Ag13 2.892(2) . ?
Ag8 Pd 2.712(2) . ?
Ag8 S6 2.448(6) . ?
Ag9 Ag11 2.896(2) . ?
Ag9 Ag15 3.165(2) . ?
Ag9 Pd 2.729(3) . ?
Ag9 S4 2.401(5) . ?
Ag10 Ag11 2.878(2) . ?
Ag10 Ag13 2.937(2) . ?
Ag10 Pd 2.709(2) . ?
Ag10 P7 2.446(6) . ?
Ag11 Pd 2.746(2) . ?
Ag11 P8 2.440(4) . ?
Ag12 Ag13 2.891(2) . ?
Ag12 Pd 2.724(2) . ?
Ag12 S3 2.472(5) . ?
Ag13 Pd 2.737(3) . ?
Ag13 S5 2.468(5) . ?
Ag15 S1 2.596(5) . ?
Ag15 S2 2.604(4) . ?
Ag15 S4 2.620(5) . ?
Ag15 P5 2.522(7) . ?
S1 C74 1.773(10) . ?
S2 C176 1.797(11) . ?
S3 C119 1.745(10) . ?
S4 C116 1.747(9) . ?
S5 C24 1.732(14) . ?
S6 C86 1.734(12) . ?
P1 C173 1.746(13) . ?
P1 C69 1.812(11) . ?
P1 C16 1.827(11) . ?
P2 C17 1.831(10) . ?
P2 C128 1.777(9) . ?
P2 C11 1.806(9) . ?
P3 C101 1.804(9) . ?
P3 C115 1.789(10) . ?
P3 C144 1.800(10) . ?
P5 C19 1.823(13) . ?
P5 C26 1.828(11) . ?
P5 C15 1.791(11) . ?
P6 C141 1.809(9) . ?
P6 C97 1.814(10) . ?
P6 C113 1.804(9) . ?
P7 C55 1.809(11) . ?
P7 C68 1.797(14) . ?
P7 C104 1.813(9) . ?
P8 C135 1.798(11) . ?
P8 C168 1.837(9) . ?
P8 C169 1.797(10) . ?
O1 C41 1.55(3) . ?
O1 C132 1.292(17) . ?
O2 C29 1.341(18) . ?
O2 C75 1.440(10) . ?
O3 C23 1.32(3) . ?
O3 C50 1.247(18) . ?
O4 C5 1.36(2) . ?
O4 C61 1.31(3) . ?
O5 C51 1.43(3) . ?
O5 C157 1.426(15) . ?
O6 C63 1.25(3) . ?
O6 C73 1.284(18) . ?
O7 C163 1.383(17) . ?
O7 C67 1.451(10) . ?
O7 C89 1.447(10) . ?
O8 C47 1.321(15) . ?
O8 C66 1.47(2) . ?
O9 C1 1.40(3) . ?
O9 C70 1.37(2) . ?
O10 C130 1.432(10) . ?
O10 C147 1.337(8) . ?
O11 C20 1.457(10) . ?
O11 C38 1.357(9) . ?
O12 C60 1.58(3) . ?
O12 C53 1.32(2) . ?
O13 C3 1.51(3) . ?
O13 C184 1.335(15) . ?
O14 C54 1.361(9) . ?
O14 C37 1.458(10) . ?
O14 C107 1.460(10) . ?
O15 C42 1.53(3) . ?
O15 C103 1.327(17) . ?
O17 C84 1.45(3) . ?
O17 C105 1.364(15) . ?
O18 C131 1.45(3) . ?
O18 C177 1.339(15) . ?
O19 C93 1.42(3) . ?
O19 C161 1.308(15) . ?
O20 C39 1.50(3) . ?
O20 C185 1.343(16) . ?
O21 C40 1.50(3) . ?
O21 C91 1.305(17) . ?
O22 C76 1.33(3) . ?
O22 C127 1.372(18) . ?
C1 H1A 0.9800 . ?
C1 H1B 0.9800 . ?
C1 H1C 0.9800 . ?
C3 H3A 0.9800 . ?
C3 H3B 0.9800 . ?
C3 H3C 0.9800 . ?
C5 C109 1.3900 . ?
C5 C160 1.3900 . ?
C109 H109 0.9500 . ?
C109 C148 1.3900 . ?
C148 H148 0.9500 . ?
C148 C19 1.3900 . ?
C19 C162 1.3900 . ?
C162 H162 0.9500 . ?
C162 C160 1.3900 . ?
C160 H160 0.9500 . ?
C20 H20A 0.9601 . ?
C20 H20B 0.9598 . ?
C20 H20C 0.9601 . ?
C23 H23A 0.9800 . ?
C23 H23B 0.9800 . ?
C23 H23C 0.9800 . ?
C29 C117 1.3900 . ?
C29 C34 1.3900 . ?
C117 H117 0.9500 . ?
C117 C8 1.3900 . ?
C8 H8 0.9500 . ?
C8 C55 1.3900 . ?
C55 C85 1.3900 . ?
C85 H85 0.9500 . ?
C85 C34 1.3900 . ?
C34 H34 0.9500 . ?
C30 H30 0.9500 . ?
C30 C24 1.3900 . ?
C30 C7 1.3900 . ?
C24 C142 1.3900 . ?
C142 H142 0.9500 . ?
C142 C120 1.3900 . ?
C120 H120 0.9500 . ?
C120 C18 1.3900 . ?
C18 H18 0.9500 . ?
C18 C7 1.3900 . ?
C7 H7 0.9500 . ?
C39 H39A 0.9800 . ?
C39 H39B 0.9800 . ?
C39 H39C 0.9800 . ?
C40 H40A 0.9800 . ?
C40 H40B 0.9800 . ?
C40 H40C 0.9800 . ?
C41 H41A 0.9800 . ?
C41 H41B 0.9800 . ?
C41 H41C 0.9800 . ?
C42 H42A 0.9800 . ?
C42 H42B 0.9800 . ?
C42 H42C 0.9800 . ?
C47 C129 1.3900 . ?
C47 C72 1.3900 . ?
C129 H129 0.9500 . ?
C129 C31 1.3900 . ?
C31 H31 0.9500 . ?
C31 C101 1.3900 . ?
C101 C57 1.3900 . ?
C57 H57 0.9500 . ?
C57 C72 1.3900 . ?
C72 H72 0.9500 . ?
C51 H51A 0.9800 . ?
C51 H51B 0.9800 . ?
C51 H51C 0.9800 . ?
C52 H52 0.9500 . ?
C52 C78 1.3900 . ?
C52 C48 1.3900 . ?
C78 H78 0.9500 . ?
C78 C33 1.3900 . ?
C33 H33 0.9500 . ?
C33 C25 1.3900 . ?
C25 H25 0.9500 . ?
C25 C119 1.3900 . ?
C119 C48 1.3900 . ?
C48 H48 0.9500 . ?
C56 H56 0.9500 . ?
C56 C79 1.3900 . ?
C56 C26 1.3900 . ?
C79 H79 0.9500 . ?
C79 C50 1.3900 . ?
C50 C9 1.3900 . ?
C9 H9 0.9500 . ?
C9 C143 1.3900 . ?
C143 H143 0.9500 . ?
C143 C26 1.3900 . ?
C60 H60A 0.9800 . ?
C60 H60B 0.9800 . ?
C60 H60C 0.9800 . ?
C61 H61A 0.9800 . ?
C61 H61B 0.9800 . ?
C61 H61C 0.9800 . ?
C63 H63A 0.9800 . ?
C63 H63B 0.9800 . ?
C63 H63C 0.9800 . ?
C66 H66A 0.9800 . ?
C66 H66B 0.9800 . ?
C66 H66C 0.9800 . ?
C70 C58 1.3900 . ?
C70 C65 1.3900 . ?
C58 H58 0.9500 . ?
C58 C22 1.3900 . ?
C22 H22 0.9500 . ?
C22 C68 1.3900 . ?
C68 C28 1.3900 . ?
C28 H28 0.9500 . ?
C28 C65 1.3900 . ?
C65 H65 0.9500 . ?
C75 H75A 0.9600 . ?
C75 H75B 0.9600 . ?
C75 H75C 0.9599 . ?
C76 H76A 0.9800 . ?
C76 H76B 0.9800 . ?
C76 H76C 0.9800 . ?
C81 H81 0.9500 . ?
C81 C135 1.3900 . ?
C81 C151 1.3900 . ?
C135 C137 1.3900 . ?
C137 H137 0.9500 . ?
C137 C149 1.3900 . ?
C149 H149 0.9500 . ?
C149 C127 1.3900 . ?
C127 C151 1.3900 . ?
C151 H151 0.9500 . ?
C84 H84A 0.9800 . ?
C84 H84B 0.9800 . ?
C84 H84C 0.9800 . ?
C91 C45 1.3900 . ?
C91 C21 1.3900 . ?
C45 H45 0.9500 . ?
C45 C77 1.3900 . ?
C77 H77 0.9500 . ?
C77 C17 1.3900 . ?
C17 C94 1.3900 . ?
C94 H94 0.9500 . ?
C94 C21 1.3900 . ?
C21 H21 0.9500 . ?
C92 H92 0.9500 . ?
C92 C103 1.3900 . ?
C92 C153 1.3900 . ?
C103 C145 1.3900 . ?
C145 H145 0.9500 . ?
C145 C136 1.3900 . ?
C136 H136 0.9500 . ?
C136 C141 1.3900 . ?
C141 C153 1.3900 . ?
C153 H153 0.9500 . ?
C93 H93A 0.9800 . ?
C93 H93B 0.9800 . ?
C93 H93C 0.9800 . ?
C95 H95 0.9500 . ?
C95 C138 1.3900 . ?
C95 C185 1.3900 . ?
C138 H138 0.9500 . ?
C138 C115 1.3900 . ?
C115 C13 1.3900 . ?
C13 H13 0.9500 . ?
C13 C164 1.3900 . ?
C164 H164 0.9500 . ?
C164 C185 1.3900 . ?
C105 C14 1.3900 . ?
C105 C98 1.3900 . ?
C14 H14 0.9500 . ?
C14 C27 1.3900 . ?
C27 H27 0.9500 . ?
C27 C97 1.3900 . ?
C97 C43 1.3900 . ?
C43 H43 0.9500 . ?
C43 C98 1.3900 . ?
C98 H98 0.9500 . ?
C106 H106 0.9500 . ?
C106 C100 1.3900 . ?
C106 C10 1.3900 . ?
C100 H100 0.9500 . ?
C100 C74 1.3900 . ?
C74 C133 1.3900 . ?
C133 H133 0.9500 . ?
C133 C146 1.3900 . ?
C146 H146 0.9500 . ?
C146 C10 1.3900 . ?
C10 H10 0.9500 . ?
C108 H108 0.9500 . ?
C108 C161 1.3900 . ?
C108 C170 1.3900 . ?
C161 C159 1.3900 . ?
C159 H159 0.9500 . ?
C159 C174 1.3900 . ?
C174 H174 0.9500 . ?
C174 C168 1.3900 . ?
C168 C170 1.3900 . ?
C170 H170 0.9500 . ?
C110 H110 0.9500 . ?
C110 C171 1.3900 . ?
C110 C53 1.3900 . ?
C171 H171 0.9500 . ?
C171 C173 1.3900 . ?
C173 C181 1.3900 . ?
C181 H181 0.9500 . ?
C181 C112 1.3900 . ?
C112 H112 0.9500 . ?
C112 C53 1.3900 . ?
C118 H118 0.9500 . ?
C118 C69 1.3900 . ?
C118 C6 1.3900 . ?
C69 C124 1.3900 . ?
C124 H124 0.9500 . ?
C124 C59 1.3900 . ?
C59 H59 0.9500 . ?
C59 C73 1.3900 . ?
C73 C6 1.3900 . ?
C6 H6 0.9500 . ?
C121 H121 0.9500 . ?
C121 C83 1.3900 . ?
C121 C54 1.3900 . ?
C83 H83 0.9500 . ?
C83 C15 1.3900 . ?
C15 C36 1.3900 . ?
C36 H36 0.9500 . ?
C36 C46 1.3900 . ?
C46 H46 0.9500 . ?
C46 C54 1.3900 . ?
C122 H122 0.9500 . ?
C122 C64 1.3900 . ?
C122 C82 1.3900 . ?
C64 H64 0.9500 . ?
C64 C2 1.3900 . ?
C2 H2 0.9500 . ?
C2 C86 1.3900 . ?
C86 C123 1.3900 . ?
C123 H123 0.9500 . ?
C123 C82 1.3900 . ?
C82 H82 0.9500 . ?
C125 H125 0.9500 . ?
C125 C96 1.3900 . ?
C125 C38 1.3900 . ?
C96 H96 0.9500 . ?
C96 C16 1.3900 . ?
C16 C49 1.3900 . ?
C49 H49 0.9500 . ?
C49 C126 1.3900 . ?
C126 H126 0.9500 . ?
C126 C38 1.3900 . ?
C130 H13A 0.9800 . ?
C130 H13B 0.9800 . ?
C130 H13C 0.9800 . ?
C131 H13D 0.9800 . ?
C131 H13E 0.9800 . ?
C131 H13F 0.9800 . ?
C132 C102 1.3900 . ?
C132 C99 1.3900 . ?
C102 H102 0.9500 . ?
C102 C62 1.3900 . ?
C62 H62 0.9500 . ?
C62 C144 1.3900 . ?
C144 C12 1.3900 . ?
C12 H12 0.9500 . ?
C12 C99 1.3900 . ?
C99 H99 0.9500 . ?
C134 H134 0.9500 . ?
C134 C150 1.3900 . ?
C134 C157 1.3900 . ?
C150 H150 0.9500 . ?
C150 C128 1.3900 . ?
C128 C139 1.3900 . ?
C139 H139 0.9500 . ?
C139 C155 1.3900 . ?
C155 H155 0.9500 . ?
C155 C157 1.3900 . ?
C140 H140 0.9500 . ?
C140 C80 1.3900 . ?
C140 C156 1.3900 . ?
C80 H80 0.9500 . ?
C80 C116 1.3900 . ?
C116 C154 1.3900 . ?
C154 H154 0.9500 . ?
C154 C152 1.3900 . ?
C152 H152 0.9500 . ?
C152 C156 1.3900 . ?
C156 H156 0.9500 . ?
C163 C172 1.3900 . ?
C163 C90 1.3900 . ?
C172 H172 0.9500 . ?
C172 C71 1.3900 . ?
C71 H71 0.9500 . ?
C71 C169 1.3900 . ?
C169 C4 1.3900 . ?
C4 H4 0.9500 . ?
C4 C90 1.3900 . ?
C90 H90 0.9500 . ?
C176 C166 1.3900 . ?
C176 C167 1.3900 . ?
C166 H166 0.9500 . ?
C166 C178 1.3900 . ?
C178 H178 0.9500 . ?
C178 C175 1.3900 . ?
C175 H175 0.9500 . ?
C175 C179 1.3900 . ?
C179 H179 0.9500 . ?
C179 C167 1.3900 . ?
C167 H167 0.9500 . ?
C177 C180 1.3900 . ?
C177 C111 1.3900 . ?
C180 H180 0.9500 . ?
C180 C183 1.3900 . ?
C183 H183 0.9500 . ?
C183 C113 1.3900 . ?
C113 C158 1.3900 . ?
C158 H158 0.9500 . ?
C158 C111 1.3900 . ?
C111 H111 0.9500 . ?
C184 C182 1.3900 . ?
C184 C35 1.3900 . ?
C182 H182 0.9500 . ?
C182 C88 1.3900 . ?
C88 H88 0.9500 . ?
C88 C11 1.3900 . ?
C11 C44 1.3900 . ?
C44 H44 0.9500 . ?
C44 C35 1.3900 . ?
C35 H35 0.9500 . ?
C186 H186 0.9500 . ?
C186 C104 1.3900 . ?
C186 C114 1.3900 . ?
C104 C165 1.3900 . ?
C165 H165 0.9500 . ?
C165 C32 1.3900 . ?
C32 H32 0.9500 . ?
C32 C147 1.3900 . ?
C147 C114 1.3900 . ?
C114 H114 0.9500 . ?
C37 H37A 0.9800 . ?
C37 H37B 0.9800 . ?
C37 H37C 0.9800 . ?
C67 H67A 0.9800 . ?
C67 H67B 0.9800 . ?
C67 H67C 0.9800 . ?
C89 H89A 0.9601 . ?
C89 H89B 0.9599 . ?
C89 H89C 0.9598 . ?
C107 H10A 0.9595 . ?
C107 H10B 0.9597 . ?
C107 H10C 0.9597 . ?

loop_
_geom_torsion_atom_site_label_1
_geom_torsion_atom_site_label_2
_geom_torsion_atom_site_label_3
_geom_torsion_atom_site_label_4
_geom_torsion
_geom_torsion_site_symmetry_1
_geom_torsion_site_symmetry_2
_geom_torsion_site_symmetry_3
_geom_torsion_site_symmetry_4
_geom_torsion_publ_flag
Ag1 S2 C176 C166 -6.9(8) . . . . ?
Ag1 S2 C176 C167 175.5(5) . . . . ?
Ag2 P2 C17 C77 120.4(6) . . . . ?
Ag2 P2 C17 C94 -64.9(6) . . . . ?
Ag2 P2 C128 C150 152.4(6) . . . . ?
Ag2 P2 C128 C139 -26.1(8) . . . . ?
Ag2 P2 C11 C88 -11.9(9) . . . . ?
Ag2 P2 C11 C44 170.0(6) . . . . ?
Ag3 P3 C101 C31 154.1(6) . . . . ?
Ag3 P3 C101 C57 -29.0(9) . . . . ?
Ag3 P3 C115 C138 120.2(7) . . . . ?
Ag3 P3 C115 C13 -65.2(8) . . . . ?
Ag3 P3 C144 C62 -18.4(8) . . . . ?
Ag3 P3 C144 C12 162.9(6) . . . . ?
Ag4 P1 C173 C171 -59.6(8) . . . . ?
Ag4 P1 C173 C181 121.0(7) . . . . ?
Ag4 P1 C69 C118 171.3(8) . . . . ?
Ag4 P1 C69 C124 -10.6(11) . . . . ?
Ag4 P1 C16 C96 -27.1(10) . . . . ?
Ag4 P1 C16 C49 160.4(7) . . . . ?
Ag5 S3 C119 C25 -124.9(7) . . . . ?
Ag5 S3 C119 C48 56.9(9) . . . . ?
Ag5 S5 C24 C30 -115.5(10) . . . . ?
Ag5 S5 C24 C142 63.0(12) . . . . ?
Ag5 S6 C86 C2 51.4(9) . . . . ?
Ag5 S6 C86 C123 -123.9(7) . . . . ?
Ag6 S1 C74 C100 -5.1(9) . . . . ?
Ag6 S1 C74 C133 175.2(6) . . . . ?
Ag7 P6 C141 C136 124.8(6) . . . . ?
Ag7 P6 C141 C153 -59.7(7) . . . . ?
Ag7 P6 C97 C27 -10.1(8) . . . . ?
Ag7 P6 C97 C43 170.1(6) . . . . ?
Ag7 P6 C113 C183 -23.9(8) . . . . ?
Ag7 P6 C113 C158 153.4(5) . . . . ?
Ag8 S6 C86 C2 -26.8(10) . . . . ?
Ag8 S6 C86 C123 157.9(7) . . . . ?
Ag9 S4 C116 C80 -6.4(9) . . . . ?
Ag9 S4 C116 C154 171.8(5) . . . . ?
Ag10 P7 C55 C8 -22.9(11) . . . . ?
Ag10 P7 C55 C85 157.8(8) . . . . ?
Ag10 P7 C68 C22 -56.1(9) . . . . ?
Ag10 P7 C68 C28 123.5(7) . . . . ?
Ag10 P7 C104 C186 169.1(6) . . . . ?
Ag10 P7 C104 C165 -6.5(10) . . . . ?
Ag11 P8 C135 C81 118.6(7) . . . . ?
Ag11 P8 C135 C137 -65.5(7) . . . . ?
Ag11 P8 C168 C174 -24.6(9) . . . . ?
Ag11 P8 C168 C170 151.4(6) . . . . ?
Ag11 P8 C169 C71 169.3(7) . . . . ?
Ag11 P8 C169 C4 -9.1(10) . . . . ?
Ag12 S3 C119 C25 158.9(6) . . . . ?
Ag12 S3 C119 C48 -19.3(10) . . . . ?
Ag13 S5 C24 C30 168.2(8) . . . . ?
Ag13 S5 C24 C142 -13.3(13) . . . . ?
Ag15 S1 C74 C100 75.6(7) . . . . ?
Ag15 S1 C74 C133 -104.1(7) . . . . ?
Ag15 S2 C176 C166 74.7(7) . . . . ?
Ag15 S2 C176 C167 -102.9(6) . . . . ?
Ag15 S4 C116 C80 74.0(8) . . . . ?
Ag15 S4 C116 C154 -107.7(6) . . . . ?
Ag15 P5 C19 C148 -141.7(7) . . . . ?
Ag15 P5 C19 C162 39.5(8) . . . . ?
Ag15 P5 C26 C56 -136.8(8) . . . . ?
Ag15 P5 C26 C143 39.3(11) . . . . ?
Ag15 P5 C15 C83 -137.3(7) . . . . ?
Ag15 P5 C15 C36 34.1(8) . . . . ?
S1 C74 C133 C146 179.7(10) . . . . ?
S2 C176 C166 C178 -177.5(9) . . . . ?
S2 C176 C167 C179 177.6(9) . . . . ?
S3 C119 C48 C52 178.2(11) . . . . ?
S4 C116 C154 C152 -178.3(10) . . . . ?
S5 C24 C142 C120 -178.4(16) . . . . ?
S6 C86 C123 C82 175.4(10) . . . . ?
P1 C173 C181 C112 179.3(11) . . . . ?
P1 C69 C124 C59 -178.1(13) . . . . ?
P1 C16 C49 C126 172.5(10) . . . . ?
P2 C17 C94 C21 -174.9(8) . . . . ?
P2 C128 C139 C155 178.6(9) . . . . ?
P2 C11 C44 C35 178.0(10) . . . . ?
P3 C101 C57 C72 -177.0(10) . . . . ?
P3 C115 C13 C164 -174.7(9) . . . . ?
P3 C144 C12 C99 178.6(10) . . . . ?
P5 C19 C162 C160 178.9(9) . . . . ?
P5 C15 C36 C46 -171.7(9) . . . . ?
P6 C141 C153 C92 -175.7(9) . . . . ?
P6 C97 C43 C98 179.8(10) . . . . ?
P6 C113 C158 C111 -177.3(9) . . . . ?
P7 C55 C85 C34 179.3(13) . . . . ?
P7 C68 C28 C65 -179.6(12) . . . . ?
P7 C104 C165 C32 175.7(11) . . . . ?
P8 C135 C137 C149 -176.0(9) . . . . ?
P8 C168 C170 C108 -176.0(10) . . . . ?
P8 C169 C4 C90 178.4(11) . . . . ?
O1 C132 C102 C62 178.4(17) . . . . ?
O1 C132 C99 C12 -178.6(15) . . . . ?
O2 C29 C117 C8 180.0(19) . . . . ?
O2 C29 C34 C85 -180.0(18) . . . . ?
O3 C50 C9 C143 179(2) . . . . ?
O4 C5 C109 C148 175.3(16) . . . . ?
O4 C5 C160 C162 -175.5(16) . . . . ?
O6 C73 C6 C118 173.2(18) . . . . ?
O7 C163 C172 C71 176.5(17) . . . . ?
O7 C163 C90 C4 -176.5(17) . . . . ?
O8 C47 C129 C31 179.0(14) . . . . ?
O8 C47 C72 C57 -179.0(15) . . . . ?
O9 C70 C58 C22 -178.2(16) . . . . ?
O9 C70 C65 C28 178.0(18) . . . . ?
O10 C147 C114 C186 -179.4(14) . . . . ?
O13 C184 C182 C88 -173.8(16) . . . . ?
O13 C184 C35 C44 174.6(14) . . . . ?
O15 C103 C145 C136 179.3(16) . . . . ?
O17 C105 C14 C27 -179.1(15) . . . . ?
O17 C105 C98 C43 179.2(13) . . . . ?
O18 C177 C180 C183 178.8(15) . . . . ?
O18 C177 C111 C158 -178.9(13) . . . . ?
O19 C161 C159 C174 -179.9(15) . . . . ?
O21 C91 C45 C77 -177.8(15) . . . . ?
O21 C91 C21 C94 178.0(13) . . . . ?
O22 C127 C151 C81 179.2(14) . . . . ?
C1 O9 C70 C58 173.4(19) . . . . ?
C1 O9 C70 C65 -5(3) . . . . ?
C3 O13 C184 C182 -3(2) . . . . ?
C3 O13 C184 C35 -177.3(14) . . . . ?
C5 C109 C148 C19 0.0 . . . . ?
C109 C5 C160 C162 0.0 . . . . ?
C109 C148 C19 P5 -178.7(11) . . . . ?
C109 C148 C19 C162 0.0 . . . . ?
C148 C19 C162 C160 0.0 . . . . ?
C19 P5 C26 C56 99.5(10) . . . . ?
C19 P5 C26 C143 -84.4(10) . . . . ?
C19 P5 C15 C83 -11.5(10) . . . . ?
C19 P5 C15 C36 159.9(7) . . . . ?
C19 C162 C160 C5 0.0 . . . . ?
C160 C5 C109 C148 0.0 . . . . ?
C20 O11 C38 C125 -141(3) . . . . ?
C20 O11 C38 C126 38(3) . . . . ?
C23 O3 C50 C79 147(2) . . . . ?
C23 O3 C50 C9 -32(3) . . . . ?
C29 C117 C8 C55 0.0 . . . . ?
C117 C29 C34 C85 0.0 . . . . ?
C117 C8 C55 P7 -179.3(13) . . . . ?
C117 C8 C55 C85 0.0 . . . . ?
C8 C55 C85 C34 0.0 . . . . ?
C55 P7 C68 C22 67.3(9) . . . . ?
C55 P7 C68 C28 -113.1(9) . . . . ?
C55 P7 C104 C186 45.4(10) . . . . ?
C55 P7 C104 C165 -130.2(9) . . . . ?
C55 C85 C34 C29 0.0 . . . . ?
C34 C29 C117 C8 0.0 . . . . ?
C30 C24 C142 C120 0.0 . . . . ?
C24 C30 C7 C18 0.0 . . . . ?
C24 C142 C120 C18 0.0 . . . . ?
C142 C120 C18 C7 0.0 . . . . ?
C120 C18 C7 C30 0.0 . . . . ?
C7 C30 C24 S5 178.5(15) . . . . ?
C7 C30 C24 C142 0.0 . . . . ?
C39 O20 C185 C95 4(2) . . . . ?
C39 O20 C185 C164 179.9(15) . . . . ?
C40 O21 C91 C45 -4(2) . . . . ?
C40 O21 C91 C21 177.7(13) . . . . ?
C41 O1 C132 C102 12(2) . . . . ?
C41 O1 C132 C99 -169.9(15) . . . . ?
C42 O15 C103 C92 -178.9(18) . . . . ?
C42 O15 C103 C145 2(3) . . . . ?
C47 C129 C31 C101 0.0 . . . . ?
C129 C47 C72 C57 0.0 . . . . ?
C129 C31 C101 P3 176.9(10) . . . . ?
C129 C31 C101 C57 0.0 . . . . ?
C31 C101 C57 C72 0.0 . . . . ?
C101 P3 C115 C138 -112.3(8) . . . . ?
C101 P3 C115 C13 62.2(8) . . . . ?
C101 P3 C144 C62 -144.0(7) . . . . ?
C101 P3 C144 C12 37.3(8) . . . . ?
C101 C57 C72 C47 0.0 . . . . ?
C72 C47 C129 C31 0.0 . . . . ?
C51 O5 C157 C134 -174.1(15) . . . . ?
C51 O5 C157 C155 8(2) . . . . ?
C52 C78 C33 C25 0.0 . . . . ?
C78 C52 C48 C119 0.0 . . . . ?
C78 C33 C25 C119 0.0 . . . . ?
C33 C25 C119 S3 -178.3(11) . . . . ?
C33 C25 C119 C48 0.0 . . . . ?
C25 C119 C48 C52 0.0 . . . . ?
C48 C52 C78 C33 0.0 . . . . ?
C56 C79 C50 O3 -179.3(19) . . . . ?
C56 C79 C50 C9 0.0 . . . . ?
C79 C56 C26 P5 176.0(14) . . . . ?
C79 C56 C26 C143 0.0 . . . . ?
C79 C50 C9 C143 0.0 . . . . ?
C50 C9 C143 C26 0.0 . . . . ?
C9 C143 C26 P5 -176.2(13) . . . . ?
C9 C143 C26 C56 0.0 . . . . ?
C26 P5 C19 C148 -18.7(11) . . . . ?
C26 P5 C19 C162 162.5(8) . . . . ?
C26 P5 C15 C83 99.4(10) . . . . ?
C26 P5 C15 C36 -89.2(9) . . . . ?
C26 C56 C79 C50 0.0 . . . . ?
C60 O12 C53 C110 163.7(16) . . . . ?
C60 O12 C53 C112 -21(2) . . . . ?
C61 O4 C5 C109 -6(3) . . . . ?
C61 O4 C5 C160 169(2) . . . . ?
C63 O6 C73 C59 -7(3) . . . . ?
C63 O6 C73 C6 -180(2) . . . . ?
C66 O8 C47 C129 -176.7(14) . . . . ?
C66 O8 C47 C72 2(2) . . . . ?
C70 C58 C22 C68 0.0 . . . . ?
C58 C70 C65 C28 0.0 . . . . ?
C58 C22 C68 P7 179.6(11) . . . . ?
C58 C22 C68 C28 0.0 . . . . ?
C22 C68 C28 C65 0.0 . . . . ?
C68 P7 C55 C8 -148.7(9) . . . . ?
C68 P7 C55 C85 32.0(11) . . . . ?
C68 P7 C104 C186 -63.2(10) . . . . ?
C68 P7 C104 C165 121.2(9) . . . . ?
C68 C28 C65 C70 0.0 . . . . ?
C65 C70 C58 C22 0.0 . . . . ?
C75 O2 C29 C117 50(3) . . . . ?
C75 O2 C29 C34 -130(2) . . . . ?
C76 O22 C127 C149 174.5(18) . . . . ?
C76 O22 C127 C151 -5(3) . . . . ?
C81 C135 C137 C149 0.0 . . . . ?
C135 P8 C168 C174 -149.4(7) . . . . ?
C135 P8 C168 C170 26.6(9) . . . . ?
C135 P8 C169 C71 -65.3(9) . . . . ?
C135 P8 C169 C4 116.3(8) . . . . ?
C135 C81 C151 C127 0.0 . . . . ?
C135 C137 C149 C127 0.0 . . . . ?
C137 C149 C127 O22 -179.3(13) . . . . ?
C137 C149 C127 C151 0.0 . . . . ?
C149 C127 C151 C81 0.0 . . . . ?
C151 C81 C135 P8 175.6(10) . . . . ?
C151 C81 C135 C137 0.0 . . . . ?
C84 O17 C105 C14 4(2) . . . . ?
C84 O17 C105 C98 -175.4(15) . . . . ?
C91 C45 C77 C17 0.0 . . . . ?
C45 C91 C21 C94 0.0 . . . . ?
C45 C77 C17 P2 174.5(9) . . . . ?
C45 C77 C17 C94 0.0 . . . . ?
C77 C17 C94 C21 0.0 . . . . ?
C17 P2 C128 C150 29.8(8) . . . . ?
C17 P2 C128 C139 -148.7(7) . . . . ?
C17 P2 C11 C88 113.1(8) . . . . ?
C17 P2 C11 C44 -64.9(8) . . . . ?
C17 C94 C21 C91 0.0 . . . . ?
C21 C91 C45 C77 0.0 . . . . ?
C92 C103 C145 C136 0.0 . . . . ?
C103 C92 C153 C141 0.0 . . . . ?
C103 C145 C136 C141 0.0 . . . . ?
C145 C136 C141 P6 175.4(10) . . . . ?
C145 C136 C141 C153 0.0 . . . . ?
C136 C141 C153 C92 0.0 . . . . ?
C141 P6 C97 C27 114.8(8) . . . . ?
C141 P6 C97 C43 -65.0(9) . . . . ?
C141 P6 C113 C183 -147.7(7) . . . . ?
C141 P6 C113 C158 29.6(8) . . . . ?
C153 C92 C103 O15 -179.4(15) . . . . ?
C153 C92 C103 C145 0.0 . . . . ?
C93 O19 C161 C108 -160.4(15) . . . . ?
C93 O19 C161 C159 19(2) . . . . ?
C95 C138 C115 P3 174.3(10) . . . . ?
C95 C138 C115 C13 0.0 . . . . ?
C138 C95 C185 O20 175.4(14) . . . . ?
C138 C95 C185 C164 0.0 . . . . ?
C138 C115 C13 C164 0.0 . . . . ?
C115 P3 C101 C31 26.8(9) . . . . ?
C115 P3 C101 C57 -156.3(7) . . . . ?
C115 P3 C144 C62 108.2(8) . . . . ?
C115 P3 C144 C12 -70.5(9) . . . . ?
C115 C13 C164 C185 0.0 . . . . ?
C13 C164 C185 O20 -175.8(13) . . . . ?
C13 C164 C185 C95 0.0 . . . . ?
C185 C95 C138 C115 0.0 . . . . ?
C105 C14 C27 C97 0.0 . . . . ?
C14 C105 C98 C43 0.0 . . . . ?
C14 C27 C97 P6 -179.8(9) . . . . ?
C14 C27 C97 C43 0.0 . . . . ?
C27 C97 C43 C98 0.0 . . . . ?
C97 P6 C141 C136 -1.7(9) . . . . ?
C97 P6 C141 C153 173.8(7) . . . . ?
C97 P6 C113 C183 102.8(8) . . . . ?
C97 P6 C113 C158 -79.8(8) . . . . ?
C97 C43 C98 C105 0.0 . . . . ?
C98 C105 C14 C27 0.0 . . . . ?
C106 C100 C74 S1 -179.7(11) . . . . ?
C106 C100 C74 C133 0.0 . . . . ?
C100 C106 C10 C146 0.0 . . . . ?
C100 C74 C133 C146 0.0 . . . . ?
C74 C133 C146 C10 0.0 . . . . ?
C133 C146 C10 C106 0.0 . . . . ?
C10 C106 C100 C74 0.0 . . . . ?
C108 C161 C159 C174 0.0 . . . . ?
C161 C108 C170 C168 0.0 . . . . ?
C161 C159 C174 C168 0.0 . . . . ?
C159 C174 C168 P8 176.1(10) . . . . ?
C159 C174 C168 C170 0.0 . . . . ?
C174 C168 C170 C108 0.0 . . . . ?
C168 P8 C135 C81 -113.1(8) . . . . ?
C168 P8 C135 C137 62.7(7) . . . . ?
C168 P8 C169 C71 40.6(9) . . . . ?
C168 P8 C169 C4 -137.8(8) . . . . ?
C170 C108 C161 O19 179.9(14) . . . . ?
C170 C108 C161 C159 0.0 . . . . ?
C110 C171 C173 P1 -179.3(10) . . . . ?
C110 C171 C173 C181 0.0 . . . . ?
C171 C110 C53 O12 175.9(15) . . . . ?
C171 C110 C53 C112 0.0 . . . . ?
C171 C173 C181 C112 0.0 . . . . ?
C173 P1 C69 C118 -61.3(11) . . . . ?
C173 P1 C69 C124 116.8(10) . . . . ?
C173 P1 C16 C96 -153.0(8) . . . . ?
C173 P1 C16 C49 34.5(10) . . . . ?
C173 C181 C112 C53 0.0 . . . . ?
C181 C112 C53 O12 -175.5(17) . . . . ?
C181 C112 C53 C110 0.0 . . . . ?
C53 C110 C171 C173 0.0 . . . . ?
C118 C69 C124 C59 0.0 . . . . ?
C69 P1 C173 C171 173.5(8) . . . . ?
C69 P1 C173 C181 -5.8(10) . . . . ?
C69 P1 C16 C96 97.1(9) . . . . ?
C69 P1 C16 C49 -75.4(10) . . . . ?
C69 C118 C6 C73 0.0 . . . . ?
C69 C124 C59 C73 0.0 . . . . ?
C124 C59 C73 O6 -172(2) . . . . ?
C124 C59 C73 C6 0.0 . . . . ?
C59 C73 C6 C118 0.0 . . . . ?
C6 C118 C69 P1 178.0(14) . . . . ?
C6 C118 C69 C124 0.0 . . . . ?
C121 C83 C15 P5 171.0(10) . . . . ?
C121 C83 C15 C36 0.0 . . . . ?
C83 C121 C54 O14 -178.6(8) . . . . ?
C83 C121 C54 C46 0.0 . . . . ?
C83 C15 C36 C46 0.0 . . . . ?
C15 P5 C19 C148 91.8(10) . . . . ?
C15 P5 C19 C162 -87.0(8) . . . . ?
C15 P5 C26 C56 -12.2(12) . . . . ?
C15 P5 C26 C143 163.9(9) . . . . ?
C15 C36 C46 C54 0.0 . . . . ?
C36 C46 C54 O14 178.6(8) . . . . ?
C36 C46 C54 C121 0.0 . . . . ?
C54 C121 C83 C15 0.0 . . . . ?
C122 C64 C2 C86 0.0 . . . . ?
C64 C122 C82 C123 0.0 . . . . ?
C64 C2 C86 S6 -175.2(11) . . . . ?
C64 C2 C86 C123 0.0 . . . . ?
C2 C86 C123 C82 0.0 . . . . ?
C86 C123 C82 C122 0.0 . . . . ?
C82 C122 C64 C2 0.0 . . . . ?
C125 C96 C16 P1 -172.5(10) . . . . ?
C125 C96 C16 C49 0.0 . . . . ?
C96 C125 C38 O11 179.2(7) . . . . ?
C96 C125 C38 C126 0.0 . . . . ?
C96 C16 C49 C126 0.0 . . . . ?
C16 P1 C173 C171 65.9(9) . . . . ?
C16 P1 C173 C181 -113.4(8) . . . . ?
C16 P1 C69 C118 46.8(12) . . . . ?
C16 P1 C69 C124 -135.1(10) . . . . ?
C16 C49 C126 C38 0.0 . . . . ?
C49 C126 C38 O11 -179.2(8) . . . . ?
C49 C126 C38 C125 0.0 . . . . ?
C38 C125 C96 C16 0.0 . . . . ?
C130 O10 C147 C32 3(3) . . . . ?
C130 O10 C147 C114 -178(2) . . . . ?
C131 O18 C177 C180 15(2) . . . . ?
C131 O18 C177 C111 -166.4(14) . . . . ?
C132 C102 C62 C144 0.0 . . . . ?
C102 C132 C99 C12 0.0 . . . . ?
C102 C62 C144 P3 -178.7(9) . . . . ?
C102 C62 C144 C12 0.0 . . . . ?
C62 C144 C12 C99 0.0 . . . . ?
C144 P3 C101 C31 -81.1(8) . . . . ?
C144 P3 C101 C57 95.8(8) . . . . ?
C144 P3 C115 C138 -5.7(9) . . . . ?
C144 P3 C115 C13 168.9(7) . . . . ?
C144 C12 C99 C132 0.0 . . . . ?
C99 C132 C102 C62 0.0 . . . . ?
C134 C150 C128 P2 -178.6(9) . . . . ?
C134 C150 C128 C139 0.0 . . . . ?
C150 C134 C157 O5 -178.4(13) . . . . ?
C150 C134 C157 C155 0.0 . . . . ?
C150 C128 C139 C155 0.0 . . . . ?
C128 P2 C17 C77 -114.2(7) . . . . ?
C128 P2 C17 C94 60.5(7) . . . . ?
C128 P2 C11 C88 -139.7(7) . . . . ?
C128 P2 C11 C44 42.3(9) . . . . ?
C128 C139 C155 C157 0.0 . . . . ?
C139 C155 C157 O5 178.1(15) . . . . ?
C139 C155 C157 C134 0.0 . . . . ?
C157 C134 C150 C128 0.0 . . . . ?
C140 C80 C116 S4 178.2(10) . . . . ?
C140 C80 C116 C154 0.0 . . . . ?
C80 C140 C156 C152 0.0 . . . . ?
C80 C116 C154 C152 0.0 . . . . ?
C116 C154 C152 C156 0.0 . . . . ?
C154 C152 C156 C140 0.0 . . . . ?
C156 C140 C80 C116 0.0 . . . . ?
C163 C172 C71 C169 0.0 . . . . ?
C172 C163 C90 C4 0.0 . . . . ?
C172 C71 C169 P8 -178.3(11) . . . . ?
C172 C71 C169 C4 0.0 . . . . ?
C71 C169 C4 C90 0.0 . . . . ?
C169 P8 C135 C81 -7.8(9) . . . . ?
C169 P8 C135 C137 168.0(7) . . . . ?
C169 P8 C168 C174 101.8(8) . . . . ?
C169 P8 C168 C170 -82.1(8) . . . . ?
C169 C4 C90 C163 0.0 . . . . ?
C90 C163 C172 C71 0.0 . . . . ?
C176 C166 C178 C175 0.0 . . . . ?
C166 C176 C167 C179 0.0 . . . . ?
C166 C178 C175 C179 0.0 . . . . ?
C178 C175 C179 C167 0.0 . . . . ?
C175 C179 C167 C176 0.0 . . . . ?
C167 C176 C166 C178 0.0 . . . . ?
C177 C180 C183 C113 0.0 . . . . ?
C180 C177 C111 C158 0.0 . . . . ?
C180 C183 C113 P6 177.3(9) . . . . ?
C180 C183 C113 C158 0.0 . . . . ?
C183 C113 C158 C111 0.0 . . . . ?
C113 P6 C141 C136 -108.4(8) . . . . ?
C113 P6 C141 C153 67.1(8) . . . . ?
C113 P6 C97 C27 -138.3(7) . . . . ?
C113 P6 C97 C43 41.9(8) . . . . ?
C113 C158 C111 C177 0.0 . . . . ?
C111 C177 C180 C183 0.0 . . . . ?
C184 C182 C88 C11 0.0 . . . . ?
C182 C184 C35 C44 0.0 . . . . ?
C182 C88 C11 P2 -178.1(10) . . . . ?
C182 C88 C11 C44 0.0 . . . . ?
C88 C11 C44 C35 0.0 . . . . ?
C11 P2 C17 C77 -7.5(8) . . . . ?
C11 P2 C17 C94 167.2(6) . . . . ?
C11 P2 C128 C150 -79.5(8) . . . . ?
C11 P2 C128 C139 101.9(8) . . . . ?
C11 C44 C35 C184 0.0 . . . . ?
C35 C184 C182 C88 0.0 . . . . ?
C186 C104 C165 C32 0.0 . . . . ?
C104 P7 C55 C8 101.9(10) . . . . ?
C104 P7 C55 C85 -77.4(11) . . . . ?
C104 P7 C68 C22 177.5(8) . . . . ?
C104 P7 C68 C28 -2.9(10) . . . . ?
C104 C186 C114 C147 0.0 . . . . ?
C104 C165 C32 C147 0.0 . . . . ?
C165 C32 C147 O10 179.4(15) . . . . ?
C165 C32 C147 C114 0.0 . . . . ?
C32 C147 C114 C186 0.0 . . . . ?
C114 C186 C104 P7 -175.5(11) . . . . ?
C114 C186 C104 C165 0.0 . . . . ?
C37 O14 C54 C121 137(2) . . . . ?
C37 O14 C54 C46 -41(2) . . . . ?
C67 O7 C163 C172 6(3) . . . . ?
C67 O7 C163 C90 -178(2) . . . . ?
C89 O7 C163 C172 -166(4) . . . . ?
C89 O7 C163 C90 11(4) . . . . ?
C107 O14 C54 C121 -58(2) . . . . ?
C107 O14 C54 C46 123.6(19) . . . . ?

loop_
_smtbx_masks_void_nr
_smtbx_masks_void_average_x
_smtbx_masks_void_average_y
_smtbx_masks_void_average_z
_smtbx_masks_void_volume
_smtbx_masks_void_count_electrons
_smtbx_masks_void_content
1 -0.311 -0.863 0.311 3205.0 144.0 '2.8 C6H14'
